data_7714832
loop_
_publ_author_name
'Alvarado-Castillo, Miguel A'
'Cort&#xe9;s-Mendoza, Salvador'
'Barquera-Lozada, Jos&#xe9; E'
'Delgado, Francisco'
'Toscano, Ruben A.'
'Ortega-Alfaro, M Carmen'
'L&#xf3;pez-Cort&#xe9;s, Jos&#xe9; G'

_publ_section_title
;
 Well-defined Cu(I) complexes based on [N,P]-pyrrole ligands catalyzed a
 highly endoselective 1,3-dipolar cycloaddition.
;
_journal_issue 5
_journal_name_full 'Dalton transactions (Cambridge, England : 2003)'
_journal_page_first 2231
_journal_page_last 2241
_journal_paper_doi 10.1039/d3dt03692h
_journal_volume 53
_journal_year 2024
_chemical_absolute_configuration ad
_chemical_formula_moiety 'C24 H46 Br2 Cu2 N4 P2'
_chemical_formula_sum 'C24 H46 Br2 Cu2 N4 P2'
_chemical_formula_weight 739.49
_space_group_crystal_system orthorhombic
_space_group_IT_number 29
_space_group_name_Hall 'P 2c -2ac'
_space_group_name_H-M_alt 'P c a 21'
_atom_sites_solution_hydrogens geom
_atom_sites_solution_primary direct
_atom_sites_solution_secondary difmap
_audit_creation_method SHELXL-2019/3
_audit_update_record
;
2023-09-18 deposited with the CCDC.	2023-12-21 downloaded from the CCDC.
;
_cell_angle_alpha 90
_cell_angle_beta 90
_cell_angle_gamma 90
_cell_formula_units_Z 12
_cell_length_a 48.617(2)
_cell_length_b 12.8598(5)
_cell_length_c 15.4227(6)
_cell_measurement_reflns_used 9496
_cell_measurement_temperature 100(2)
_cell_measurement_theta_max 30.91
_cell_measurement_theta_min 2.23
_cell_volume 9642.3(7)
_computing_cell_refinement 'APEX3 v2019.1-0(Bruker, 2019)'
_computing_data_collection 'APEX3 v2019.1-0(Bruker, 2019)'
_computing_data_reduction 'SAINT V8.40A (Bruker, 2014)'
_computing_molecular_graphics 'SHELXLe (H\"ubschle et al, 2011)'
_computing_publication_material 'CIFTAB V 2013/2 (Sheldrick, 2013)'
_computing_structure_refinement 'SHELXL-2019/3 (Sheldrick, 2015)'
_computing_structure_solution 'SHELXS-2012 (Bruker, 2013)'
_diffrn_ambient_temperature 100(2)
_diffrn_detector_area_resol_mean 83.333
_diffrn_measured_fraction_theta_full 0.999
_diffrn_measured_fraction_theta_max 0.999
_diffrn_measurement_device_type 'Bruker APEX-II CCD'
_diffrn_measurement_method '\w scans'
_diffrn_radiation_monochromator 'Helios multilayer mirror'
_diffrn_radiation_type MoK\a
_diffrn_radiation_wavelength 0.71073
_diffrn_reflns_av_R_equivalents 0.0637
_diffrn_reflns_av_unetI/netI 0.0723
_diffrn_reflns_Laue_measured_fraction_full 0.999
_diffrn_reflns_Laue_measured_fraction_max 0.999
_diffrn_reflns_limit_h_max 70
_diffrn_reflns_limit_h_min -70
_diffrn_reflns_limit_k_max 18
_diffrn_reflns_limit_k_min -18
_diffrn_reflns_limit_l_max 22
_diffrn_reflns_limit_l_min -22
_diffrn_reflns_number 116095
_diffrn_reflns_point_group_measured_fraction_full 0.996
_diffrn_reflns_point_group_measured_fraction_max 0.991
_diffrn_reflns_theta_full 25.242
_diffrn_reflns_theta_max 30.998
_diffrn_reflns_theta_min 0.838
_diffrn_source 'micro-focus X-ray source'
_exptl_absorpt_coefficient_mu 3.928
_exptl_absorpt_correction_T_max 0.7462
_exptl_absorpt_correction_T_min 0.5720
_exptl_absorpt_correction_type multi-scan
_exptl_absorpt_process_details '(Sheldrick, 2012)'
_exptl_crystal_colour colourless
_exptl_crystal_density_diffrn 1.528
_exptl_crystal_description prism
_exptl_crystal_F_000 4512
_exptl_crystal_size_max 0.408
_exptl_crystal_size_mid 0.378
_exptl_crystal_size_min 0.336
_refine_diff_density_max 1.446
_refine_diff_density_min -1.131
_refine_diff_density_rms 0.156
_refine_ls_abs_structure_details
;
 Refined as an inversion twin.
;
_refine_ls_abs_structure_Flack 0.038(10)
_refine_ls_extinction_method none
_refine_ls_goodness_of_fit_ref 1.149
_refine_ls_hydrogen_treatment constr
_refine_ls_matrix_type full
_refine_ls_number_parameters 1024
_refine_ls_number_reflns 30479
_refine_ls_number_restraints 85
_refine_ls_restrained_S_all 1.152
_refine_ls_R_factor_all 0.0743
_refine_ls_R_factor_gt 0.0616
_refine_ls_shift/su_max 0.001
_refine_ls_shift/su_mean 0.000
_refine_ls_structure_factor_coef Fsqd
_refine_ls_weighting_details 'w=1/[\s^2^(Fo^2^)+49.6359P] where P=(Fo^2^+2Fc^2^)/3'
_refine_ls_weighting_scheme calc
_refine_ls_wR_factor_gt 0.1311
_refine_ls_wR_factor_ref 0.1356
_reflns_Friedel_coverage 0.919
_reflns_Friedel_fraction_full 0.992
_reflns_Friedel_fraction_max 0.983
_reflns_number_gt 26095
_reflns_number_total 30479
_reflns_threshold_expression 'I > 2\s(I)'
_cod_data_source_file d3dt03692h2.cif
_cod_data_source_block Compound_4c
_cod_depositor_comments 'Adding full bibliography for 7714829--7714832.cif.'
_cod_database_code 7714832
_shelx_shelxl_version_number 2019/3
_shelx_space_group_comment
;
The symmetry employed for this shelxl refinement is uniquely defined
by the following loop, which should always be used as a source of
symmetry information in preference to the above space-group names.
They are only intended as comments.
;
_shelx_estimated_absorpt_t_min 0.297
_shelx_estimated_absorpt_t_max 0.352

loop_
_space_group_symop_operation_xyz
'x, y, z'
'-x, -y, z+1/2'
'-x+1/2, y, z+1/2'
'x+1/2, -y, z'

loop_
_atom_site_label
_atom_site_type_symbol
_atom_site_fract_x
_atom_site_fract_y
_atom_site_fract_z
_atom_site_U_iso_or_equiv
_atom_site_adp_type
_atom_site_occupancy
_atom_site_site_symmetry_order
_atom_site_calc_flag
_atom_site_refinement_flags_posn
_atom_site_refinement_flags_adp
_atom_site_refinement_flags_occupancy
_atom_site_disorder_assembly
_atom_site_disorder_group
Br1 Br 0.30971(6) 0.8945(2) 0.5573(2) 0.0155(4) Uani 0.775(10) 1 d D U P A 1
Br2 Br 0.33061(7) 0.72105(17) 0.37515(9) 0.0338(7) Uani 0.775(10) 1 d D U P A 1
Cu1 Cu 0.31251(6) 0.70824(19) 0.52103(19) 0.0124(4) Uani 0.775(10) 1 d D U P A 1
Cu2 Cu 0.34780(5) 0.87033(18) 0.4539(2) 0.0147(4) Uani 0.775(10) 1 d D U P A 1
Br1B Br 0.3126(3) 0.8768(10) 0.5454(11) 0.038(2) Uani 0.225(10) 1 d D U P A 2
Br2B Br 0.3446(4) 0.6869(11) 0.3890(6) 0.064(3) Uani 0.225(10) 1 d D U P A 2
Cu1B Cu 0.3177(3) 0.6884(10) 0.5218(9) 0.035(3) Uani 0.225(10) 1 d D U P A 2
Cu2B Cu 0.3542(3) 0.8507(10) 0.4574(9) 0.038(3) Uani 0.225(10) 1 d D U P A 2
P1 P 0.31547(4) 0.57938(16) 0.61519(14) 0.0162(4) Uani 1 1 d . . . . .
P2 P 0.39040(5) 0.92567(16) 0.47400(14) 0.0197(4) Uani 1 1 d . . . . .
N1 N 0.26371(14) 0.5436(5) 0.5481(6) 0.0251(15) Uani 1 1 d . . . . .
N2 N 0.26781(17) 0.6275(6) 0.4894(6) 0.0307(18) Uani 1 1 d . . . . .
C2 C 0.28268(17) 0.5168(6) 0.6117(6) 0.0202(16) Uani 1 1 d . . . . .
C3 C 0.2704(2) 0.4414(6) 0.6624(7) 0.0253(19) Uani 1 1 d . . . . .
H3 H 0.278511 0.407269 0.710566 0.030 Uiso 1 1 calc R U . . .
C4 C 0.24361(19) 0.4238(7) 0.6302(8) 0.033(2) Uani 1 1 d . . . . .
H4 H 0.230490 0.376372 0.652982 0.039 Uiso 1 1 calc R U . . .
C5 C 0.23995(18) 0.4883(7) 0.5592(8) 0.033(2) Uani 1 1 d . . . . .
H5 H 0.223859 0.493322 0.524495 0.040 Uiso 1 1 calc R U . . .
C6 C 0.2657(3) 0.5878(9) 0.4005(7) 0.041(3) Uani 1 1 d . . . . .
H6A H 0.268654 0.644820 0.359416 0.061 Uiso 1 1 calc R U . . .
H6B H 0.247349 0.558062 0.391405 0.061 Uiso 1 1 calc R U . . .
H6C H 0.279640 0.533900 0.391260 0.061 Uiso 1 1 calc R U . . .
C7 C 0.2477(2) 0.7102(8) 0.5080(9) 0.042(3) Uani 1 1 d . . . . .
H7A H 0.250510 0.768249 0.467818 0.063 Uiso 1 1 calc R U . . .
H7B H 0.250105 0.734600 0.567709 0.063 Uiso 1 1 calc R U . . .
H7C H 0.229004 0.682754 0.500824 0.063 Uiso 1 1 calc R U . . .
C8 C 0.31941(19) 0.6127(7) 0.7311(5) 0.0220(17) Uani 1 1 d . . . . .
H8 H 0.318414 0.547625 0.766452 0.026 Uiso 1 1 calc R U . . .
C9 C 0.2956(2) 0.6847(7) 0.7568(6) 0.030(2) Uani 1 1 d . . . . .
H9A H 0.296632 0.748988 0.722848 0.044 Uiso 1 1 calc R U . . .
H9B H 0.296910 0.701186 0.818648 0.044 Uiso 1 1 calc R U . . .
H9C H 0.278066 0.649770 0.745158 0.044 Uiso 1 1 calc R U . . .
C10 C 0.3469(2) 0.6645(11) 0.7461(7) 0.045(3) Uani 1 1 d . . . . .
H10A H 0.361688 0.614493 0.735070 0.067 Uiso 1 1 calc R U . . .
H10B H 0.347985 0.688714 0.806282 0.067 Uiso 1 1 calc R U . . .
H10C H 0.348819 0.723895 0.706785 0.067 Uiso 1 1 calc R U . . .
C11 C 0.34105(18) 0.4746(7) 0.5939(5) 0.0204(16) Uani 1 1 d . . . . .
H11 H 0.359721 0.505315 0.603214 0.024 Uiso 1 1 calc R U . . .
C12 C 0.3389(2) 0.3801(8) 0.6514(7) 0.033(2) Uani 1 1 d . . . . .
H12A H 0.320685 0.348614 0.644740 0.049 Uiso 1 1 calc R U . . .
H12B H 0.341641 0.400680 0.711958 0.049 Uiso 1 1 calc R U . . .
H12C H 0.353059 0.329509 0.634823 0.049 Uiso 1 1 calc R U . . .
C13 C 0.3393(2) 0.4430(9) 0.4991(6) 0.036(2) Uani 1 1 d . . . . .
H13A H 0.339352 0.505343 0.462543 0.054 Uiso 1 1 calc R U . . .
H13B H 0.322283 0.403869 0.489243 0.054 Uiso 1 1 calc R U . . .
H13C H 0.355141 0.399302 0.484269 0.054 Uiso 1 1 calc R U . . .
N21 N 0.38149(15) 1.0400(5) 0.3238(5) 0.0197(14) Uani 1 1 d . . . . .
N22 N 0.35489(16) 0.9945(7) 0.3168(5) 0.0291(18) Uani 1 1 d . . . . .
C22 C 0.39950(17) 1.0190(6) 0.3906(5) 0.0174(15) Uani 1 1 d . . . . .
C23 C 0.42213(17) 1.0829(6) 0.3793(6) 0.0194(16) Uani 1 1 d . . . . .
H23 H 0.437944 1.085265 0.415436 0.023 Uiso 1 1 calc R U . . .
C24 C 0.4176(2) 1.1439(7) 0.3045(6) 0.0242(18) Uani 1 1 d . . . . .
H24 H 0.429709 1.194604 0.281193 0.029 Uiso 1 1 calc R U . . .
C25 C 0.3922(2) 1.1165(7) 0.2715(6) 0.0241(18) Uani 1 1 d . . . . .
H25 H 0.383733 1.145252 0.221530 0.029 Uiso 1 1 calc R U . . .
C26 C 0.3336(2) 1.0769(11) 0.3192(10) 0.058(4) Uani 1 1 d . . . . .
H26A H 0.334829 1.118990 0.266430 0.086 Uiso 1 1 calc R U . . .
H26B H 0.336642 1.121243 0.370020 0.086 Uiso 1 1 calc R U . . .
H26C H 0.315384 1.044859 0.322902 0.086 Uiso 1 1 calc R U . . .
C27 C 0.3536(2) 0.9319(8) 0.2372(6) 0.034(2) Uani 1 1 d . . . . .
H27A H 0.356250 0.977120 0.186708 0.051 Uiso 1 1 calc R U . . .
H27B H 0.335655 0.897762 0.233330 0.051 Uiso 1 1 calc R U . . .
H27C H 0.368159 0.879085 0.238437 0.051 Uiso 1 1 calc R U . . .
C28 C 0.4169(2) 0.8238(8) 0.4681(8) 0.038(2) Uani 1 1 d . . . . .
H28 H 0.412154 0.772024 0.514141 0.045 Uiso 1 1 calc R U . . .
C29 C 0.4146(3) 0.7650(9) 0.3805(8) 0.052(3) Uani 1 1 d . . . . .
H29A H 0.418533 0.813020 0.332733 0.078 Uiso 1 1 calc R U . . .
H29B H 0.395885 0.737419 0.373920 0.078 Uiso 1 1 calc R U . . .
H29C H 0.427792 0.707562 0.379453 0.078 Uiso 1 1 calc R U . . .
C30 C 0.4466(3) 0.8583(10) 0.4862(11) 0.062(4) Uani 1 1 d . . . . .
H30A H 0.458948 0.798494 0.480390 0.093 Uiso 1 1 calc R U . . .
H30B H 0.447837 0.886056 0.545274 0.093 Uiso 1 1 calc R U . . .
H30C H 0.451902 0.912245 0.444645 0.093 Uiso 1 1 calc R U . . .
C31 C 0.39709(19) 0.9976(6) 0.5755(6) 0.0218(17) Uani 1 1 d . . . . .
H31 H 0.416287 1.025490 0.573962 0.026 Uiso 1 1 calc R U . . .
C32 C 0.3943(3) 0.9227(8) 0.6531(6) 0.035(2) Uani 1 1 d . . . . .
H32A H 0.375973 0.890927 0.652535 0.053 Uiso 1 1 calc R U . . .
H32B H 0.396789 0.961512 0.707284 0.053 Uiso 1 1 calc R U . . .
H32C H 0.408320 0.868267 0.648969 0.053 Uiso 1 1 calc R U . . .
C33 C 0.3770(2) 1.0885(7) 0.5822(6) 0.028(2) Uani 1 1 d . . . . .
H33A H 0.379512 1.135093 0.532601 0.042 Uiso 1 1 calc R U . . .
H33B H 0.380404 1.126818 0.636098 0.042 Uiso 1 1 calc R U . . .
H33C H 0.358074 1.061929 0.582385 0.042 Uiso 1 1 calc R U . . .
Br3 Br 0.68344(4) 0.62673(15) 0.38940(11) 0.0172(4) Uani 0.835(10) 1 d D U P B 1
Br4 Br 0.64784(4) 0.82253(19) 0.53466(13) 0.0163(4) Uani 0.835(10) 1 d D U P B 1
Cu3 Cu 0.65278(3) 0.6346(2) 0.51686(12) 0.0157(3) Uani 0.835(10) 1 d D U P B 1
Cu4 Cu 0.69136(4) 0.79595(17) 0.45486(17) 0.0144(4) Uani 0.835(10) 1 d D U P B 1
Br3B Br 0.6786(4) 0.6555(15) 0.3902(8) 0.051(3) Uani 0.165(10) 1 d D U P B 2
Br4B Br 0.6477(3) 0.8526(11) 0.5447(10) 0.036(2) Uani 0.165(10) 1 d D U P B 2
Cu3B Cu 0.6525(2) 0.6629(10) 0.5265(7) 0.0157(3) Uani 0.165(10) 1 d D U P B 2
Cu4B Cu 0.6890(3) 0.8252(14) 0.4557(12) 0.042(3) Uani 0.165(10) 1 d D U P B 2
P3 P 0.64736(5) 0.50533(16) 0.60592(14) 0.0189(4) Uani 1 1 d . . . . .
P4 P 0.73143(5) 0.86644(17) 0.48134(14) 0.0179(4) Uani 1 1 d . . . . .
N41 N 0.59883(14) 0.4943(5) 0.5132(5) 0.0227(15) Uani 1 1 d . . . . .
N42 N 0.60780(15) 0.5779(6) 0.4601(6) 0.0290(18) Uani 1 1 d . . . . .
C42 C 0.61294(18) 0.4591(7) 0.5851(6) 0.0234(17) Uani 1 1 d . . . . .
C43 C 0.5963(2) 0.3886(6) 0.6258(7) 0.027(2) Uani 1 1 d . . . . .
H43 H 0.600409 0.352188 0.677849 0.032 Uiso 1 1 calc R U . . .
C44 C 0.57160(19) 0.3795(7) 0.5762(7) 0.032(2) Uani 1 1 d . . . . .
H44 H 0.556423 0.335737 0.589412 0.038 Uiso 1 1 calc R U . . .
C45 C 0.57355(19) 0.4441(6) 0.5071(7) 0.029(2) Uani 1 1 d . . . . .
H45 H 0.560191 0.453342 0.462797 0.035 Uiso 1 1 calc R U . . .
C46 C 0.5886(2) 0.6652(7) 0.4737(11) 0.052(4) Uani 1 1 d . . . . .
H46A H 0.594453 0.724740 0.438617 0.078 Uiso 1 1 calc R U . . .
H46B H 0.588606 0.684756 0.535136 0.078 Uiso 1 1 calc R U . . .
H46C H 0.570042 0.644046 0.456459 0.078 Uiso 1 1 calc R U . . .
C47 C 0.6099(2) 0.5459(10) 0.3704(7) 0.044(3) Uani 1 1 d . . . . .
H47A H 0.591461 0.533066 0.347119 0.065 Uiso 1 1 calc R U . . .
H47B H 0.620849 0.482103 0.366602 0.065 Uiso 1 1 calc R U . . .
H47C H 0.618839 0.601017 0.336676 0.065 Uiso 1 1 calc R U . . .
C48 C 0.6482(2) 0.5239(8) 0.7234(6) 0.029(2) Uani 1 1 d . . . . .
H48 H 0.643310 0.457060 0.752689 0.035 Uiso 1 1 calc R U . . .
C49 C 0.6274(3) 0.6083(9) 0.7496(7) 0.040(3) Uani 1 1 d . . . . .
H49A H 0.631427 0.672722 0.718189 0.060 Uiso 1 1 calc R U . . .
H49B H 0.628596 0.620883 0.812099 0.060 Uiso 1 1 calc R U . . .
H49C H 0.608729 0.584877 0.735003 0.060 Uiso 1 1 calc R U . . .
C50 C 0.6773(3) 0.5566(12) 0.7515(7) 0.053(4) Uani 1 1 d . . . . .
H50A H 0.682006 0.623123 0.724258 0.080 Uiso 1 1 calc R U . . .
H50B H 0.690549 0.503436 0.733340 0.080 Uiso 1 1 calc R U . . .
H50C H 0.677878 0.564083 0.814670 0.080 Uiso 1 1 calc R U . . .
C51 C 0.6693(2) 0.3912(7) 0.5829(6) 0.0266(19) Uani 1 1 d . . . . .
H51 H 0.688752 0.412144 0.594538 0.032 Uiso 1 1 calc R U . . .
C52 C 0.6636(3) 0.2946(9) 0.6364(7) 0.046(3) Uani 1 1 d . . . . .
H52A H 0.644253 0.274503 0.629536 0.069 Uiso 1 1 calc R U . . .
H52B H 0.667355 0.309120 0.697584 0.069 Uiso 1 1 calc R U . . .
H52C H 0.675428 0.237745 0.616482 0.069 Uiso 1 1 calc R U . . .
C53 C 0.6671(2) 0.3658(7) 0.4859(6) 0.0264(19) Uani 1 1 d . . . . .
H53A H 0.670884 0.428642 0.451918 0.040 Uiso 1 1 calc R U . . .
H53B H 0.648538 0.340775 0.472836 0.040 Uiso 1 1 calc R U . . .
H53C H 0.680552 0.311899 0.470959 0.040 Uiso 1 1 calc R U . . .
N61 N 0.71794(14) 0.9728(6) 0.3315(4) 0.0180(13) Uani 1 1 d . . . . .
N62 N 0.69269(15) 0.9146(5) 0.3274(5) 0.0187(14) Uani 1 1 d . . . . .
C62 C 0.73696(16) 0.9595(6) 0.3969(5) 0.0165(14) Uani 1 1 d . . . . .
C63 C 0.75678(18) 1.0351(6) 0.3818(6) 0.0209(16) Uani 1 1 d . . . . .
H63 H 0.772547 1.047566 0.416709 0.025 Uiso 1 1 calc R U . . .
C64 C 0.7496(2) 1.0902(7) 0.3061(6) 0.0253(17) Uani 1 1 d . . . . .
H64 H 0.759604 1.145828 0.280693 0.030 Uiso 1 1 calc R U . . .
C65 C 0.7255(2) 1.0487(6) 0.2762(6) 0.0226(17) Uani 1 1 d . . . . .
H65 H 0.715924 1.069466 0.225440 0.027 Uiso 1 1 calc R U . . .
C66 C 0.6911(2) 0.8555(8) 0.2459(6) 0.029(2) Uani 1 1 d . . . . .
H66A H 0.690473 0.903832 0.196841 0.043 Uiso 1 1 calc R U . . .
H66B H 0.674517 0.812354 0.246026 0.043 Uiso 1 1 calc R U . . .
H66C H 0.707386 0.810833 0.240561 0.043 Uiso 1 1 calc R U . . .
C67 C 0.66947(19) 0.9872(8) 0.3362(7) 0.030(2) Uani 1 1 d . . . . .
H67A H 0.670215 1.038738 0.289393 0.046 Uiso 1 1 calc R U . . .
H67B H 0.670604 1.022691 0.392284 0.046 Uiso 1 1 calc R U . . .
H67C H 0.652134 0.948592 0.332620 0.046 Uiso 1 1 calc R U . . .
C68 C 0.76159(18) 0.7789(7) 0.4757(6) 0.0233(17) Uani 1 1 d . . . . .
H68 H 0.758362 0.722386 0.519083 0.028 Uiso 1 1 calc R U . . .
C69 C 0.7890(2) 0.8286(8) 0.4988(7) 0.033(2) Uani 1 1 d . . . . .
H69A H 0.803638 0.776433 0.494701 0.049 Uiso 1 1 calc R U . . .
H69B H 0.788192 0.855677 0.558189 0.049 Uiso 1 1 calc R U . . .
H69C H 0.792841 0.885714 0.458564 0.049 Uiso 1 1 calc R U . . .
C70 C 0.7627(2) 0.7263(8) 0.3861(7) 0.035(2) Uani 1 1 d . . . . .
H70A H 0.765024 0.779337 0.341090 0.052 Uiso 1 1 calc R U . . .
H70B H 0.745500 0.688272 0.375925 0.052 Uiso 1 1 calc R U . . .
H70C H 0.778193 0.677663 0.384181 0.052 Uiso 1 1 calc R U . . .
C71 C 0.73528(18) 0.9428(7) 0.5829(5) 0.0210(17) Uani 1 1 d . . . . .
H71 H 0.753917 0.975649 0.584149 0.025 Uiso 1 1 calc R U . . .
C72 C 0.7323(2) 0.8697(7) 0.6601(5) 0.0248(18) Uani 1 1 d . . . . .
H72A H 0.714621 0.833282 0.656471 0.037 Uiso 1 1 calc R U . . .
H72B H 0.733031 0.909983 0.713996 0.037 Uiso 1 1 calc R U . . .
H72C H 0.747301 0.818827 0.659533 0.037 Uiso 1 1 calc R U . . .
C73 C 0.7131(2) 1.0283(7) 0.5843(6) 0.0269(19) Uani 1 1 d . . . . .
H73A H 0.715079 1.072460 0.532865 0.040 Uiso 1 1 calc R U . . .
H73B H 0.715313 1.070801 0.636618 0.040 Uiso 1 1 calc R U . . .
H73C H 0.694829 0.996223 0.584359 0.040 Uiso 1 1 calc R U . . .
Br5 Br 0.51184(2) 0.32969(6) 0.39442(6) 0.01904(16) Uani 1 1 d . . . . .
Br6 Br 0.48267(2) 0.13632(6) 0.54836(6) 0.02071(16) Uani 1 1 d . . . . .
Cu5 Cu 0.52357(2) 0.16085(7) 0.45583(7) 0.01635(19) Uani 1 1 d . . . . .
Cu6 Cu 0.48893(2) 0.32423(8) 0.53688(7) 0.0198(2) Uani 1 1 d . . . . .
P5 P 0.56360(4) 0.08587(15) 0.47368(13) 0.0134(4) Uani 1 1 d . . . . .
P6 P 0.49133(5) 0.45081(16) 0.63181(14) 0.0189(4) Uani 1 1 d . . . . .
N81 N 0.54708(14) -0.0140(5) 0.3229(4) 0.0168(13) Uani 1 1 d . . . . .
N82 N 0.52285(15) 0.0464(6) 0.3230(5) 0.0211(14) Uani 1 1 d . . . . .
C82 C 0.56635(16) -0.0100(5) 0.3882(5) 0.0163(14) Uani 1 1 d . . . . .
C83 C 0.58601(17) -0.0852(6) 0.3707(5) 0.0176(15) Uani 1 1 d . . . . .
H83 H 0.601927 -0.100029 0.404164 0.021 Uiso 1 1 calc R U . . .
C84 C 0.57787(19) -0.1355(6) 0.2937(6) 0.0231(18) Uani 1 1 d . . . . .
H84 H 0.587340 -0.191150 0.266365 0.028 Uiso 1 1 calc R U . . .
C85 C 0.55417(18) -0.0909(6) 0.2652(5) 0.0195(16) Uani 1 1 d . . . . .
H85 H 0.544271 -0.109644 0.214462 0.023 Uiso 1 1 calc R U . . .
C86 C 0.4986(2) -0.0200(8) 0.3287(8) 0.035(2) Uani 1 1 d . . . . .
H86A H 0.482068 0.023367 0.332613 0.053 Uiso 1 1 calc R U . . .
H86B H 0.499947 -0.064038 0.380355 0.053 Uiso 1 1 calc R U . . .
H86C H 0.497482 -0.063946 0.276881 0.053 Uiso 1 1 calc R U . . .
C87 C 0.5216(2) 0.1087(7) 0.2426(6) 0.032(2) Uani 1 1 d . . . . .
H87A H 0.520768 0.062075 0.192380 0.048 Uiso 1 1 calc R U . . .
H87B H 0.538113 0.152318 0.238373 0.048 Uiso 1 1 calc R U . . .
H87C H 0.505239 0.152967 0.243636 0.048 Uiso 1 1 calc R U . . .
C88 C 0.59421(17) 0.1691(6) 0.4594(6) 0.0223(16) Uani 1 1 d . . . . .
H88 H 0.593868 0.222270 0.506693 0.027 Uiso 1 1 calc R U . . .
C89 C 0.5913(2) 0.2274(8) 0.3732(7) 0.033(2) Uani 1 1 d . . . . .
H89A H 0.593154 0.178236 0.325048 0.049 Uiso 1 1 calc R U . . .
H89B H 0.605723 0.280476 0.368980 0.049 Uiso 1 1 calc R U . . .
H89C H 0.573221 0.260850 0.370587 0.049 Uiso 1 1 calc R U . . .
C90 C 0.62156(19) 0.1116(8) 0.4662(10) 0.045(3) Uani 1 1 d . . . . .
H90A H 0.622668 0.058988 0.420357 0.068 Uiso 1 1 calc R U . . .
H90B H 0.622863 0.077709 0.522940 0.068 Uiso 1 1 calc R U . . .
H90C H 0.636719 0.161211 0.459603 0.068 Uiso 1 1 calc R U . . .
C91 C 0.56919(18) 0.0117(6) 0.5743(5) 0.0193(16) Uani 1 1 d . . . . .
H91 H 0.587626 -0.022603 0.571150 0.023 Uiso 1 1 calc R U . . .
C92 C 0.5473(2) -0.0721(7) 0.5829(6) 0.028(2) Uani 1 1 d . . . . .
H92A H 0.529037 -0.040573 0.577631 0.042 Uiso 1 1 calc R U . . .
H92B H 0.548988 -0.105857 0.639670 0.042 Uiso 1 1 calc R U . . .
H92C H 0.549788 -0.124018 0.537047 0.042 Uiso 1 1 calc R U . . .
C93 C 0.5691(2) 0.0869(7) 0.6516(6) 0.029(2) Uani 1 1 d . . . . .
H93A H 0.582996 0.140837 0.642643 0.043 Uiso 1 1 calc R U . . .
H93B H 0.573193 0.048478 0.704946 0.043 Uiso 1 1 calc R U . . .
H93C H 0.550881 0.119303 0.656650 0.043 Uiso 1 1 calc R U . . .
N101 N 0.43890(15) 0.4833(6) 0.5643(5) 0.0256(16) Uani 1 1 d . . . . .
N102 N 0.44286(16) 0.3935(6) 0.5085(5) 0.0260(16) Uani 1 1 d . . . . .
C102 C 0.45783(18) 0.5091(7) 0.6281(6) 0.0227(17) Uani 1 1 d . . . . .
C103 C 0.4456(2) 0.5891(8) 0.6761(7) 0.031(2) Uani 1 1 d . . . . .
H103 H 0.453308 0.624037 0.724633 0.037 Uiso 1 1 calc R U . . .
C104 C 0.4196(2) 0.6078(7) 0.6388(7) 0.032(2) Uani 1 1 d . . . . .
H104 H 0.406728 0.658385 0.658222 0.039 Uiso 1 1 calc R U . . .
C105 C 0.4157(2) 0.5421(8) 0.5703(8) 0.035(2) Uani 1 1 d . . . . .
H105 H 0.399944 0.538208 0.534067 0.042 Uiso 1 1 calc R U . . .
C106 C 0.4402(2) 0.4275(9) 0.4188(7) 0.038(3) Uani 1 1 d . . . . .
H10D H 0.454561 0.478882 0.405943 0.057 Uiso 1 1 calc R U . . .
H10E H 0.422095 0.458953 0.410090 0.057 Uiso 1 1 calc R U . . .
H10F H 0.442322 0.367578 0.380146 0.057 Uiso 1 1 calc R U . . .
C107 C 0.4225(2) 0.3133(8) 0.5329(9) 0.042(3) Uani 1 1 d . . . . .
H10G H 0.403967 0.338074 0.519073 0.063 Uiso 1 1 calc R U . . .
H10H H 0.423832 0.299350 0.595252 0.063 Uiso 1 1 calc R U . . .
H10I H 0.426254 0.249214 0.500588 0.063 Uiso 1 1 calc R U . . .
C108 C 0.4960(2) 0.4215(7) 0.7482(6) 0.0255(19) Uani 1 1 d . . . . .
H108 H 0.493921 0.486780 0.782857 0.031 Uiso 1 1 calc R U . . .
C109 C 0.4732(3) 0.3433(8) 0.7740(7) 0.037(3) Uani 1 1 d . . . . .
H10J H 0.455101 0.374739 0.764109 0.056 Uiso 1 1 calc R U . . .
H10K H 0.475107 0.325449 0.835529 0.056 Uiso 1 1 calc R U . . .
H10L H 0.474944 0.280170 0.738878 0.056 Uiso 1 1 calc R U . . .
C110 C 0.5243(2) 0.3754(8) 0.7632(7) 0.035(2) Uani 1 1 d . . . . .
H11A H 0.526713 0.314199 0.726184 0.053 Uiso 1 1 calc R U . . .
H11B H 0.526120 0.355023 0.824189 0.053 Uiso 1 1 calc R U . . .
H11C H 0.538366 0.427307 0.749059 0.053 Uiso 1 1 calc R U . . .
C111 C 0.5148(2) 0.5583(7) 0.6051(6) 0.0262(18) Uani 1 1 d . . . . .
H111 H 0.533719 0.528278 0.600659 0.031 Uiso 1 1 calc R U . . .
C112 C 0.5161(3) 0.6481(8) 0.6706(7) 0.039(3) Uani 1 1 d . . . . .
H11D H 0.530711 0.696583 0.653591 0.059 Uiso 1 1 calc R U . . .
H11E H 0.520090 0.620312 0.728434 0.059 Uiso 1 1 calc R U . . .
H11F H 0.498445 0.684615 0.671539 0.059 Uiso 1 1 calc R U . . .
C113 C 0.5073(2) 0.6017(7) 0.5150(6) 0.0272(19) Uani 1 1 d . . . . .
H11G H 0.521149 0.652831 0.497214 0.041 Uiso 1 1 calc R U . . .
H11H H 0.489218 0.635282 0.517735 0.041 Uiso 1 1 calc R U . . .
H11I H 0.506761 0.544783 0.472852 0.041 Uiso 1 1 calc R U . . .

loop_
_atom_site_aniso_label
_atom_site_aniso_U_11
_atom_site_aniso_U_22
_atom_site_aniso_U_33
_atom_site_aniso_U_23
_atom_site_aniso_U_13
_atom_site_aniso_U_12
Br1 0.0175(7) 0.0078(7) 0.0212(9) -0.0029(6) 0.0018(5) 0.0019(5)
Br2 0.0677(16) 0.0244(9) 0.0092(6) -0.0062(5) 0.0130(7) -0.0307(8)
Cu1 0.0200(9) 0.0058(7) 0.0113(7) 0.0034(6) 0.0026(6) 0.0007(7)
Cu2 0.0224(9) 0.0077(7) 0.0141(8) -0.0001(6) -0.0008(7) -0.0031(6)
Br1B 0.052(5) 0.026(4) 0.036(5) -0.007(3) 0.000(3) 0.005(3)
Br2B 0.099(7) 0.064(5) 0.029(3) -0.022(3) 0.019(4) -0.029(6)
Cu1B 0.051(6) 0.031(5) 0.024(4) -0.003(4) 0.005(4) 0.008(4)
Cu2B 0.055(6) 0.040(5) 0.020(3) -0.006(4) -0.006(4) -0.008(4)
P1 0.0201(10) 0.0146(9) 0.0138(9) 0.0008(7) 0.0032(8) -0.0017(7)
P2 0.0317(11) 0.0134(9) 0.0139(10) -0.0001(7) 0.0049(8) -0.0028(8)
N1 0.020(3) 0.019(3) 0.037(4) 0.002(3) -0.002(3) -0.004(3)
N2 0.030(4) 0.021(4) 0.041(5) 0.011(3) -0.014(4) -0.004(3)
C2 0.020(4) 0.014(4) 0.027(4) 0.003(3) 0.009(3) -0.001(3)
C3 0.034(5) 0.006(3) 0.036(5) -0.001(3) 0.014(4) -0.004(3)
C4 0.023(5) 0.014(4) 0.062(7) -0.003(4) 0.013(5) -0.004(3)
C5 0.017(4) 0.018(4) 0.065(7) -0.007(4) -0.007(4) -0.003(3)
C6 0.057(7) 0.039(6) 0.027(5) 0.008(4) -0.012(5) -0.006(5)
C7 0.029(5) 0.026(5) 0.072(9) 0.015(5) -0.007(5) 0.003(4)
C8 0.031(5) 0.023(4) 0.012(4) 0.001(3) 0.001(3) -0.001(3)
C9 0.043(6) 0.026(5) 0.020(4) 0.001(4) 0.004(4) 0.004(4)
C10 0.046(7) 0.070(9) 0.018(5) -0.006(5) -0.002(4) -0.019(6)
C11 0.020(4) 0.024(4) 0.017(4) 0.003(3) 0.002(3) 0.009(3)
C12 0.037(5) 0.035(5) 0.027(5) 0.003(4) 0.007(4) 0.012(4)
C13 0.039(6) 0.051(7) 0.018(5) -0.003(4) 0.002(4) 0.014(5)
N21 0.023(4) 0.015(3) 0.021(4) -0.004(3) 0.004(3) -0.001(3)
N22 0.025(4) 0.039(5) 0.023(4) -0.012(3) 0.003(3) -0.005(3)
C22 0.026(4) 0.013(3) 0.013(3) 0.000(3) 0.003(3) 0.002(3)
C23 0.024(4) 0.010(3) 0.025(4) -0.004(3) 0.006(3) -0.005(3)
C24 0.036(5) 0.013(4) 0.024(4) 0.000(3) 0.010(4) -0.001(3)
C25 0.037(5) 0.016(4) 0.019(4) 0.005(3) 0.001(4) 0.001(3)
C26 0.030(6) 0.065(9) 0.077(10) -0.019(8) -0.002(6) 0.006(6)
C27 0.048(6) 0.036(6) 0.019(4) -0.007(4) -0.005(4) -0.013(5)
C28 0.049(6) 0.023(5) 0.041(6) 0.005(4) 0.010(5) 0.014(4)
C29 0.089(10) 0.028(5) 0.039(7) -0.003(5) 0.017(7) 0.019(6)
C30 0.050(8) 0.050(8) 0.087(11) 0.017(7) 0.006(7) 0.029(6)
C31 0.027(4) 0.019(4) 0.019(4) 0.000(3) -0.001(3) -0.006(3)
C32 0.062(7) 0.025(5) 0.019(4) 0.002(4) -0.003(4) -0.013(5)
C33 0.035(5) 0.026(5) 0.024(5) -0.014(4) 0.003(4) -0.002(4)
Br3 0.0290(7) 0.0099(6) 0.0127(5) -0.0027(5) 0.0040(4) -0.0057(5)
Br4 0.0213(5) 0.0057(8) 0.0218(6) -0.0034(6) 0.0038(4) -0.0014(5)
Cu3 0.0281(5) 0.0041(9) 0.0149(6) 0.0013(6) 0.0017(5) -0.0024(6)
Cu4 0.0200(7) 0.0096(8) 0.0135(7) -0.0016(7) -0.0002(5) -0.0022(5)
Br3B 0.094(8) 0.034(6) 0.027(4) 0.004(4) 0.024(4) -0.014(5)
Br4B 0.060(5) 0.018(4) 0.031(5) 0.005(4) 0.000(3) -0.011(4)
Cu3B 0.0281(5) 0.0041(9) 0.0149(6) 0.0013(6) 0.0017(5) -0.0024(6)
Cu4B 0.063(6) 0.039(7) 0.024(5) 0.011(5) -0.002(5) -0.021(6)
P3 0.0254(11) 0.0146(9) 0.0166(10) 0.0044(8) 0.0020(8) 0.0025(8)
P4 0.0237(10) 0.0178(10) 0.0122(9) -0.0005(7) 0.0013(8) -0.0022(8)
N41 0.019(3) 0.014(3) 0.035(4) 0.002(3) 0.004(3) -0.002(2)
N42 0.023(4) 0.022(4) 0.042(5) 0.017(4) -0.010(4) -0.010(3)
C42 0.022(4) 0.021(4) 0.027(4) 0.001(3) 0.006(3) -0.001(3)
C43 0.035(5) 0.012(4) 0.033(5) 0.004(3) 0.013(4) 0.005(3)
C44 0.023(4) 0.018(4) 0.054(7) -0.003(4) 0.021(4) -0.004(3)
C45 0.021(4) 0.013(4) 0.054(6) -0.008(4) 0.000(4) 0.003(3)
C46 0.040(6) 0.012(4) 0.104(11) 0.011(6) -0.019(7) 0.005(4)
C47 0.048(7) 0.054(7) 0.028(5) 0.020(5) -0.015(5) -0.019(5)
C48 0.034(5) 0.034(5) 0.021(4) 0.003(4) 0.005(4) 0.005(4)
C49 0.054(7) 0.041(6) 0.023(5) -0.004(4) 0.013(5) 0.007(5)
C50 0.048(7) 0.095(11) 0.017(5) -0.014(6) -0.005(5) 0.014(7)
C51 0.031(5) 0.026(4) 0.022(4) 0.004(3) 0.002(4) 0.011(4)
C52 0.078(9) 0.034(6) 0.027(5) 0.013(4) 0.016(5) 0.031(6)
C53 0.033(5) 0.019(4) 0.027(4) 0.001(3) 0.006(4) 0.008(4)
N61 0.020(3) 0.022(3) 0.012(3) 0.002(3) 0.003(3) 0.002(3)
N62 0.020(3) 0.019(3) 0.016(3) -0.005(3) 0.000(3) 0.000(3)
C62 0.021(4) 0.017(3) 0.012(3) -0.001(3) -0.002(3) 0.000(3)
C63 0.026(4) 0.016(4) 0.020(4) -0.001(3) 0.004(3) 0.000(3)
C64 0.029(4) 0.026(4) 0.021(4) 0.004(3) 0.003(3) -0.001(4)
C65 0.035(5) 0.017(4) 0.016(4) 0.000(3) -0.002(3) 0.005(3)
C66 0.035(5) 0.035(5) 0.017(4) -0.001(4) -0.003(4) -0.004(4)
C67 0.022(4) 0.028(5) 0.041(6) 0.002(4) -0.002(4) 0.008(4)
C68 0.030(4) 0.023(4) 0.016(4) 0.001(3) 0.000(3) 0.004(3)
C69 0.032(5) 0.027(5) 0.038(6) 0.002(4) -0.001(4) 0.006(4)
C70 0.044(6) 0.033(5) 0.027(5) -0.004(4) 0.004(5) 0.006(4)
C71 0.020(4) 0.030(4) 0.013(4) -0.004(3) 0.000(3) 0.001(3)
C72 0.035(5) 0.028(5) 0.011(4) 0.002(3) 0.002(3) -0.008(4)
C73 0.033(5) 0.027(5) 0.021(4) -0.006(3) 0.006(4) -0.002(4)
Br5 0.0281(4) 0.0169(3) 0.0121(3) 0.0032(3) 0.0034(3) 0.0058(3)
Br6 0.0219(4) 0.0188(4) 0.0214(4) 0.0003(3) 0.0069(3) -0.0011(3)
Cu5 0.0174(4) 0.0166(4) 0.0151(4) 0.0024(4) 0.0002(4) 0.0038(3)
Cu6 0.0244(5) 0.0204(5) 0.0146(5) -0.0046(4) 0.0035(4) 0.0001(4)
P5 0.0172(9) 0.0100(8) 0.0130(9) 0.0010(7) 0.0004(7) 0.0008(7)
P6 0.0249(11) 0.0150(9) 0.0168(10) -0.0030(7) 0.0056(8) -0.0018(8)
N81 0.022(3) 0.011(3) 0.018(3) 0.004(2) -0.002(3) 0.002(2)
N82 0.017(3) 0.022(4) 0.024(4) -0.001(3) -0.004(3) 0.000(3)
C82 0.024(4) 0.008(3) 0.017(4) 0.002(3) 0.000(3) -0.003(3)
C83 0.023(4) 0.010(3) 0.020(4) 0.000(3) 0.000(3) 0.003(3)
C84 0.032(5) 0.011(4) 0.027(4) -0.002(3) 0.005(4) -0.001(3)
C85 0.030(4) 0.014(4) 0.014(4) -0.004(3) 0.000(3) -0.002(3)
C86 0.020(4) 0.027(5) 0.059(7) 0.000(5) -0.004(5) -0.006(4)
C87 0.057(7) 0.022(4) 0.016(4) 0.003(3) -0.013(4) 0.007(4)
C88 0.021(4) 0.015(3) 0.031(5) -0.004(3) 0.003(4) 0.002(3)
C89 0.040(6) 0.026(5) 0.032(5) -0.004(4) 0.014(4) -0.013(4)
C90 0.019(4) 0.033(6) 0.083(9) -0.020(6) 0.003(5) 0.002(4)
C91 0.028(4) 0.011(3) 0.019(4) 0.001(3) -0.006(3) 0.005(3)
C92 0.040(5) 0.019(4) 0.026(5) 0.013(3) 0.000(4) -0.008(4)
C93 0.047(6) 0.021(4) 0.019(4) -0.002(3) -0.011(4) 0.000(4)
N101 0.021(3) 0.022(4) 0.034(4) 0.003(3) 0.007(3) 0.002(3)
N102 0.024(4) 0.017(3) 0.037(5) -0.001(3) 0.003(3) 0.007(3)
C102 0.022(4) 0.021(4) 0.025(4) -0.005(3) 0.008(3) -0.001(3)
C103 0.038(5) 0.024(5) 0.032(5) -0.002(4) 0.010(4) 0.005(4)
C104 0.037(5) 0.017(4) 0.044(6) -0.003(4) 0.010(5) 0.005(4)
C105 0.024(5) 0.033(5) 0.049(7) 0.003(5) 0.010(4) 0.006(4)
C106 0.031(5) 0.044(6) 0.040(6) -0.012(5) -0.008(4) 0.011(4)
C107 0.025(5) 0.030(5) 0.071(8) -0.011(5) 0.013(5) -0.013(4)
C108 0.043(5) 0.018(4) 0.015(4) -0.002(3) 0.004(4) 0.001(4)
C109 0.066(8) 0.025(5) 0.022(5) 0.003(4) 0.013(5) -0.009(5)
C110 0.049(6) 0.033(5) 0.024(5) 0.004(4) 0.001(4) 0.012(5)
C111 0.029(5) 0.025(4) 0.024(4) 0.002(3) 0.006(4) -0.003(3)
C112 0.061(7) 0.024(5) 0.033(6) -0.015(4) 0.015(5) -0.015(5)
C113 0.039(5) 0.016(4) 0.026(5) 0.002(3) 0.005(4) 0.000(3)

loop_
_atom_type_symbol
_atom_type_description
_atom_type_scat_dispersion_real
_atom_type_scat_dispersion_imag
_atom_type_scat_source
C C 0.0033 0.0016 'International Tables Vol C Tables 4.2.6.8 and 6.1.1.4'
H H 0.0000 0.0000 'International Tables Vol C Tables 4.2.6.8 and 6.1.1.4'
N N 0.0061 0.0033 'International Tables Vol C Tables 4.2.6.8 and 6.1.1.4'
P P 0.1023 0.0942 'International Tables Vol C Tables 4.2.6.8 and 6.1.1.4'
Cu Cu 0.3201 1.2651 'International Tables Vol C Tables 4.2.6.8 and 6.1.1.4'
Br Br -0.2901 2.4595 'International Tables Vol C Tables 4.2.6.8 and 6.1.1.4'

loop_
_geom_angle_atom_site_label_1
_geom_angle_atom_site_label_2
_geom_angle_atom_site_label_3
_geom_angle
_geom_angle_site_symmetry_1
_geom_angle_site_symmetry_3
_geom_angle_publ_flag
Cu1 Br1 Cu2 71.87(8) . . ?
Cu2 Br2 Cu1 73.35(8) . . ?
P1 Cu1 Br2 129.67(13) . . ?
P1 Cu1 N2 82.6(2) . . ?
Br2 Cu1 N2 99.6(3) . . ?
P1 Cu1 Br1 125.73(17) . . ?
Br2 Cu1 Br1 99.50(10) . . ?
N2 Cu1 Br1 114.0(2) . . ?
P1 Cu1 Cu2 137.55(16) . . ?
Br2 Cu1 Cu2 53.31(7) . . ?
N2 Cu1 Cu2 139.3(2) . . ?
Br1 Cu1 Cu2 54.08(7) . . ?
P2 Cu2 Br2 130.47(13) . . ?
P2 Cu2 Br1 124.91(16) . . ?
Br2 Cu2 Br1 99.50(10) . . ?
P2 Cu2 N22 78.35(19) . . ?
Br2 Cu2 N22 97.0(2) . . ?
Br1 Cu2 N22 122.3(2) . . ?
P2 Cu2 Cu1 137.50(15) . . ?
Br2 Cu2 Cu1 53.35(7) . . ?
Br1 Cu2 Cu1 54.05(7) . . ?
N22 Cu2 Cu1 142.3(2) . . ?
Cu2B Br1B Cu1B 72.6(3) . . ?
Cu2B Br2B Cu1B 74.2(3) . . ?
P1 Cu1B Br2B 128.8(5) . . ?
P1 Cu1B Br1B 125.0(7) . . ?
Br2B Cu1B Br1B 100.8(4) . . ?
P1 Cu1B N2 82.9(4) . . ?
Br2B Cu1B N2 109.8(7) . . ?
Br1B Cu1B N2 103.3(6) . . ?
P1 Cu1B Cu2B 140.9(8) . . ?
Br2B Cu1B Cu2B 52.4(3) . . ?
Br1B Cu1B Cu2B 53.7(3) . . ?
N2 Cu1B Cu2B 136.0(6) . . ?
P2 Cu2B Br2B 130.0(5) . . ?
P2 Cu2B Br1B 125.5(6) . . ?
Br2B Cu2B Br1B 101.6(4) . . ?
P2 Cu2B N22 77.1(4) . . ?
Br2B Cu2B N22 103.7(6) . . ?
Br1B Cu2B N22 109.9(7) . . ?
P2 Cu2B Cu1B 145.9(7) . . ?
Br2B Cu2B Cu1B 53.4(3) . . ?
Br1B Cu2B Cu1B 53.7(3) . . ?
N22 Cu2B Cu1B 137.0(6) . . ?
C2 P1 C8 103.1(4) . . ?
C2 P1 C11 105.4(4) . . ?
C8 P1 C11 105.6(4) . . ?
C2 P1 Cu1B 110.0(5) . . ?
C8 P1 Cu1B 121.6(5) . . ?
C11 P1 Cu1B 109.9(5) . . ?
C2 P1 Cu1 105.1(3) . . ?
C8 P1 Cu1 118.0(3) . . ?
C11 P1 Cu1 118.0(3) . . ?
C22 P2 C28 105.4(4) . . ?
C22 P2 C31 103.1(4) . . ?
C28 P2 C31 106.0(5) . . ?
C22 P2 Cu2B 115.9(5) . . ?
C28 P2 Cu2B 105.2(6) . . ?
C31 P2 Cu2B 120.0(5) . . ?
C22 P2 Cu2 110.0(3) . . ?
C28 P2 Cu2 114.8(4) . . ?
C31 P2 Cu2 116.4(3) . . ?
C5 N1 C2 110.1(8) . . ?
C5 N1 N2 126.3(8) . . ?
C2 N1 N2 123.0(7) . . ?
N1 N2 C6 108.7(8) . . ?
N1 N2 C7 109.3(8) . . ?
C6 N2 C7 112.7(9) . . ?
N1 N2 Cu1 108.6(5) . . ?
C6 N2 Cu1 113.2(7) . . ?
C7 N2 Cu1 104.1(6) . . ?
N1 N2 Cu1B 103.7(6) . . ?
C6 N2 Cu1B 110.5(7) . . ?
C7 N2 Cu1B 111.4(7) . . ?
C3 C2 N1 106.6(8) . . ?
C3 C2 P1 133.3(8) . . ?
N1 C2 P1 120.1(6) . . ?
C2 C3 C4 108.3(9) . . ?
C2 C3 H3 125.9 . . ?
C4 C3 H3 125.9 . . ?
C5 C4 C3 107.5(8) . . ?
C5 C4 H4 126.3 . . ?
C3 C4 H4 126.3 . . ?
N1 C5 C4 107.6(8) . . ?
N1 C5 H5 126.2 . . ?
C4 C5 H5 126.2 . . ?
N2 C6 H6A 109.5 . . ?
N2 C6 H6B 109.5 . . ?
H6A C6 H6B 109.5 . . ?
N2 C6 H6C 109.5 . . ?
H6A C6 H6C 109.5 . . ?
H6B C6 H6C 109.5 . . ?
N2 C7 H7A 109.5 . . ?
N2 C7 H7B 109.5 . . ?
H7A C7 H7B 109.5 . . ?
N2 C7 H7C 109.5 . . ?
H7A C7 H7C 109.5 . . ?
H7B C7 H7C 109.5 . . ?
C10 C8 C9 111.2(9) . . ?
C10 C8 P1 110.0(6) . . ?
C9 C8 P1 108.1(6) . . ?
C10 C8 H8 109.2 . . ?
C9 C8 H8 109.2 . . ?
P1 C8 H8 109.2 . . ?
C8 C9 H9A 109.5 . . ?
C8 C9 H9B 109.5 . . ?
H9A C9 H9B 109.5 . . ?
C8 C9 H9C 109.5 . . ?
H9A C9 H9C 109.5 . . ?
H9B C9 H9C 109.5 . . ?
C8 C10 H10A 109.5 . . ?
C8 C10 H10B 109.5 . . ?
H10A C10 H10B 109.5 . . ?
C8 C10 H10C 109.5 . . ?
H10A C10 H10C 109.5 . . ?
H10B C10 H10C 109.5 . . ?
C12 C11 C13 110.2(8) . . ?
C12 C11 P1 115.7(6) . . ?
C13 C11 P1 109.0(6) . . ?
C12 C11 H11 107.2 . . ?
C13 C11 H11 107.2 . . ?
P1 C11 H11 107.2 . . ?
C11 C12 H12A 109.5 . . ?
C11 C12 H12B 109.5 . . ?
H12A C12 H12B 109.5 . . ?
C11 C12 H12C 109.5 . . ?
H12A C12 H12C 109.5 . . ?
H12B C12 H12C 109.5 . . ?
C11 C13 H13A 109.5 . . ?
C11 C13 H13B 109.5 . . ?
H13A C13 H13B 109.5 . . ?
C11 C13 H13C 109.5 . . ?
H13A C13 H13C 109.5 . . ?
H13B C13 H13C 109.5 . . ?
C25 N21 C22 109.7(7) . . ?
C25 N21 N22 126.5(8) . . ?
C22 N21 N22 123.6(7) . . ?
N21 N22 C27 109.0(7) . . ?
N21 N22 C26 109.8(8) . . ?
C27 N22 C26 112.6(9) . . ?
N21 N22 Cu2 107.6(5) . . ?
C27 N22 Cu2 109.2(6) . . ?
C26 N22 Cu2 108.5(8) . . ?
N21 N22 Cu2B 102.7(6) . . ?
C27 N22 Cu2B 106.2(7) . . ?
C26 N22 Cu2B 115.9(8) . . ?
N21 C22 C23 107.1(7) . . ?
N21 C22 P2 120.3(6) . . ?
C23 C22 P2 132.5(7) . . ?
C22 C23 C24 107.9(8) . . ?
C22 C23 H23 126.0 . . ?
C24 C23 H23 126.0 . . ?
C25 C24 C23 107.4(8) . . ?
C25 C24 H24 126.3 . . ?
C23 C24 H24 126.3 . . ?
N21 C25 C24 107.9(8) . . ?
N21 C25 H25 126.1 . . ?
C24 C25 H25 126.1 . . ?
N22 C26 H26A 109.5 . . ?
N22 C26 H26B 109.5 . . ?
H26A C26 H26B 109.5 . . ?
N22 C26 H26C 109.5 . . ?
H26A C26 H26C 109.5 . . ?
H26B C26 H26C 109.5 . . ?
N22 C27 H27A 109.5 . . ?
N22 C27 H27B 109.5 . . ?
H27A C27 H27B 109.5 . . ?
N22 C27 H27C 109.5 . . ?
H27A C27 H27C 109.5 . . ?
H27B C27 H27C 109.5 . . ?
C30 C28 C29 111.6(11) . . ?
C30 C28 P2 116.3(8) . . ?
C29 C28 P2 109.8(8) . . ?
C30 C28 H28 106.2 . . ?
C29 C28 H28 106.2 . . ?
P2 C28 H28 106.2 . . ?
C28 C29 H29A 109.5 . . ?
C28 C29 H29B 109.5 . . ?
H29A C29 H29B 109.5 . . ?
C28 C29 H29C 109.5 . . ?
H29A C29 H29C 109.5 . . ?
H29B C29 H29C 109.5 . . ?
C28 C30 H30A 109.5 . . ?
C28 C30 H30B 109.5 . . ?
H30A C30 H30B 109.5 . . ?
C28 C30 H30C 109.5 . . ?
H30A C30 H30C 109.5 . . ?
H30B C30 H30C 109.5 . . ?
C33 C31 C32 111.6(8) . . ?
C33 C31 P2 109.2(6) . . ?
C32 C31 P2 109.3(6) . . ?
C33 C31 H31 108.9 . . ?
C32 C31 H31 108.9 . . ?
P2 C31 H31 108.9 . . ?
C31 C32 H32A 109.5 . . ?
C31 C32 H32B 109.5 . . ?
H32A C32 H32B 109.5 . . ?
C31 C32 H32C 109.5 . . ?
H32A C32 H32C 109.5 . . ?
H32B C32 H32C 109.5 . . ?
C31 C33 H33A 109.5 . . ?
C31 C33 H33B 109.5 . . ?
H33A C33 H33B 109.5 . . ?
C31 C33 H33C 109.5 . . ?
H33A C33 H33C 109.5 . . ?
H33B C33 H33C 109.5 . . ?
Cu4 Br3 Cu3 74.23(7) . . ?
Cu3 Br4 Cu4 73.93(6) . . ?
P3 Cu3 Br4 132.35(13) . . ?
P3 Cu3 N42 83.7(2) . . ?
Br4 Cu3 N42 104.2(2) . . ?
P3 Cu3 Br3 123.05(12) . . ?
Br4 Cu3 Br3 100.90(7) . . ?
N42 Cu3 Br3 103.9(2) . . ?
P3 Cu3 Cu4 144.95(11) . . ?
Br4 Cu3 Cu4 53.46(5) . . ?
N42 Cu3 Cu4 131.0(2) . . ?
Br3 Cu3 Cu4 52.27(5) . . ?
P4 Cu4 Br3 126.15(10) . . ?
P4 Cu4 Br4 127.75(12) . . ?
Br3 Cu4 Br4 101.25(7) . . ?
P4 Cu4 N62 82.54(19) . . ?
Br3 Cu4 N62 103.01(19) . . ?
Br4 Cu4 N62 109.31(19) . . ?
P4 Cu4 Cu3 142.72(14) . . ?
Br3 Cu4 Cu3 53.49(6) . . ?
Br4 Cu4 Cu3 52.62(5) . . ?
N62 Cu4 Cu3 134.61(19) . . ?
Cu3B Br3B Cu4B 73.7(3) . . ?
Cu4B Br4B Cu3B 73.5(3) . . ?
P3 Cu3B Br3B 117.5(4) . . ?
P3 Cu3B Br4B 140.6(5) . . ?
Br3B Cu3B Br4B 100.7(4) . . ?
P3 Cu3B N42 76.1(4) . . ?
Br3B Cu3B N42 94.5(6) . . ?
Br4B Cu3B N42 112.0(6) . . ?
P3 Cu3B Cu4B 148.9(6) . . ?
Br3B Cu3B Cu4B 53.2(3) . . ?
Br4B Cu3B Cu4B 53.1(3) . . ?
N42 Cu3B Cu4B 130.2(6) . . ?
P4 Cu4B N62 87.7(4) . . ?
P4 Cu4B Br4B 129.9(8) . . ?
N62 Cu4B Br4B 118.3(10) . . ?
P4 Cu4B Br3B 119.1(7) . . ?
N62 Cu4B Br3B 96.1(7) . . ?
Br4B Cu4B Br3B 101.0(4) . . ?
P4 Cu4B Cu3B 132.7(9) . . ?
N62 Cu4B Cu3B 136.2(8) . . ?
Br4B Cu4B Cu3B 53.4(3) . . ?
Br3B Cu4B Cu3B 53.2(3) . . ?
C42 P3 C48 104.0(5) . . ?
C42 P3 C51 103.8(4) . . ?
C48 P3 C51 106.3(4) . . ?
C42 P3 Cu3 104.6(3) . . ?
C48 P3 Cu3 121.6(4) . . ?
C51 P3 Cu3 114.6(3) . . ?
C42 P3 Cu3B 106.6(4) . . ?
C48 P3 Cu3B 113.3(5) . . ?
C51 P3 Cu3B 121.1(4) . . ?
C62 P4 C68 104.7(4) . . ?
C62 P4 C71 104.2(4) . . ?
C68 P4 C71 106.3(4) . . ?
C62 P4 Cu4B 100.0(6) . . ?
C68 P4 Cu4B 126.7(6) . . ?
C71 P4 Cu4B 112.3(5) . . ?
C62 P4 Cu4 106.0(3) . . ?
C68 P4 Cu4 116.4(3) . . ?
C71 P4 Cu4 117.8(3) . . ?
C42 N41 C45 109.9(8) . . ?
C42 N41 N42 123.9(7) . . ?
C45 N41 N42 125.7(8) . . ?
N41 N42 C47 110.9(8) . . ?
N41 N42 C46 107.5(8) . . ?
C47 N42 C46 113.4(9) . . ?
N41 N42 Cu3 107.0(5) . . ?
C47 N42 Cu3 111.1(6) . . ?
C46 N42 Cu3 106.6(6) . . ?
N41 N42 Cu3B 110.1(6) . . ?
C47 N42 Cu3B 115.5(7) . . ?
C46 N42 Cu3B 98.7(7) . . ?
C43 C42 N41 107.0(8) . . ?
C43 C42 P3 133.2(8) . . ?
N41 C42 P3 119.7(6) . . ?
C42 C43 C44 107.8(9) . . ?
C42 C43 H43 126.1 . . ?
C44 C43 H43 126.1 . . ?
C45 C44 C43 108.2(8) . . ?
C45 C44 H44 125.9 . . ?
C43 C44 H44 125.9 . . ?
C44 C45 N41 107.1(9) . . ?
C44 C45 H45 126.5 . . ?
N41 C45 H45 126.5 . . ?
N42 C46 H46A 109.5 . . ?
N42 C46 H46B 109.5 . . ?
H46A C46 H46B 109.5 . . ?
N42 C46 H46C 109.5 . . ?
H46A C46 H46C 109.5 . . ?
H46B C46 H46C 109.5 . . ?
N42 C47 H47A 109.5 . . ?
N42 C47 H47B 109.5 . . ?
H47A C47 H47B 109.5 . . ?
N42 C47 H47C 109.5 . . ?
H47A C47 H47C 109.5 . . ?
H47B C47 H47C 109.5 . . ?
C50 C48 C49 109.9(10) . . ?
C50 C48 P3 109.7(7) . . ?
C49 C48 P3 109.6(7) . . ?
C50 C48 H48 109.2 . . ?
C49 C48 H48 109.2 . . ?
P3 C48 H48 109.2 . . ?
C48 C49 H49A 109.5 . . ?
C48 C49 H49B 109.5 . . ?
H49A C49 H49B 109.5 . . ?
C48 C49 H49C 109.5 . . ?
H49A C49 H49C 109.5 . . ?
H49B C49 H49C 109.5 . . ?
C48 C50 H50A 109.5 . . ?
C48 C50 H50B 109.5 . . ?
H50A C50 H50B 109.5 . . ?
C48 C50 H50C 109.5 . . ?
H50A C50 H50C 109.5 . . ?
H50B C50 H50C 109.5 . . ?
C52 C51 C53 110.1(9) . . ?
C52 C51 P3 116.1(7) . . ?
C53 C51 P3 108.4(6) . . ?
C52 C51 H51 107.3 . . ?
C53 C51 H51 107.3 . . ?
P3 C51 H51 107.3 . . ?
C51 C52 H52A 109.5 . . ?
C51 C52 H52B 109.5 . . ?
H52A C52 H52B 109.5 . . ?
C51 C52 H52C 109.5 . . ?
H52A C52 H52C 109.5 . . ?
H52B C52 H52C 109.5 . . ?
C51 C53 H53A 109.5 . . ?
C51 C53 H53B 109.5 . . ?
H53A C53 H53B 109.5 . . ?
C51 C53 H53C 109.5 . . ?
H53A C53 H53C 109.5 . . ?
H53B C53 H53C 109.5 . . ?
C65 N61 C62 111.6(7) . . ?
C65 N61 N62 125.7(7) . . ?
C62 N61 N62 122.6(7) . . ?
N61 N62 C67 108.7(7) . . ?
N61 N62 C66 110.5(7) . . ?
C67 N62 C66 111.5(7) . . ?
N61 N62 Cu4B 106.9(6) . . ?
C67 N62 Cu4B 100.3(7) . . ?
C66 N62 Cu4B 118.3(7) . . ?
N61 N62 Cu4 107.9(5) . . ?
C67 N62 Cu4 107.3(6) . . ?
C66 N62 Cu4 110.9(5) . . ?
N61 C62 C63 104.8(7) . . ?
N61 C62 P4 121.0(6) . . ?
C63 C62 P4 134.0(7) . . ?
C62 C63 C64 108.6(8) . . ?
C62 C63 H63 125.7 . . ?
C64 C63 H63 125.7 . . ?
C65 C64 C63 107.2(8) . . ?
C65 C64 H64 126.4 . . ?
C63 C64 H64 126.4 . . ?
N61 C65 C64 107.7(8) . . ?
N61 C65 H65 126.2 . . ?
C64 C65 H65 126.2 . . ?
N62 C66 H66A 109.5 . . ?
N62 C66 H66B 109.5 . . ?
H66A C66 H66B 109.5 . . ?
N62 C66 H66C 109.5 . . ?
H66A C66 H66C 109.5 . . ?
H66B C66 H66C 109.5 . . ?
N62 C67 H67A 109.5 . . ?
N62 C67 H67B 109.5 . . ?
H67A C67 H67B 109.5 . . ?
N62 C67 H67C 109.5 . . ?
H67A C67 H67C 109.5 . . ?
H67B C67 H67C 109.5 . . ?
C69 C68 C70 111.4(8) . . ?
C69 C68 P4 115.3(6) . . ?
C70 C68 P4 109.7(6) . . ?
C69 C68 H68 106.6 . . ?
C70 C68 H68 106.6 . . ?
P4 C68 H68 106.6 . . ?
C68 C69 H69A 109.5 . . ?
C68 C69 H69B 109.5 . . ?
H69A C69 H69B 109.5 . . ?
C68 C69 H69C 109.5 . . ?
H69A C69 H69C 109.5 . . ?
H69B C69 H69C 109.5 . . ?
C68 C70 H70A 109.5 . . ?
C68 C70 H70B 109.5 . . ?
H70A C70 H70B 109.5 . . ?
C68 C70 H70C 109.5 . . ?
H70A C70 H70C 109.5 . . ?
H70B C70 H70C 109.5 . . ?
C72 C71 C73 111.2(7) . . ?
C72 C71 P4 108.9(6) . . ?
C73 C71 P4 108.6(6) . . ?
C72 C71 H71 109.4 . . ?
C73 C71 H71 109.4 . . ?
P4 C71 H71 109.4 . . ?
C71 C72 H72A 109.5 . . ?
C71 C72 H72B 109.5 . . ?
H72A C72 H72B 109.5 . . ?
C71 C72 H72C 109.5 . . ?
H72A C72 H72C 109.5 . . ?
H72B C72 H72C 109.5 . . ?
C71 C73 H73A 109.5 . . ?
C71 C73 H73B 109.5 . . ?
H73A C73 H73B 109.5 . . ?
C71 C73 H73C 109.5 . . ?
H73A C73 H73C 109.5 . . ?
H73B C73 H73C 109.5 . . ?
Cu5 Br5 Cu6 74.56(4) . . ?
Cu6 Br6 Cu5 74.40(4) . . ?
P5 Cu5 Br5 130.50(7) . . ?
P5 Cu5 Br6 125.96(7) . . ?
Br5 Cu5 Br6 98.64(4) . . ?
P5 Cu5 N82 81.81(17) . . ?
Br5 Cu5 N82 101.58(17) . . ?
Br6 Cu5 N82 112.58(17) . . ?
P5 Cu5 Cu6 139.73(7) . . ?
Br5 Cu5 Cu6 53.15(3) . . ?
Br6 Cu5 Cu6 52.40(3) . . ?
N82 Cu5 Cu6 138.33(17) . . ?
P6 Cu6 Br6 133.86(8) . . ?
P6 Cu6 N102 84.1(2) . . ?
Br6 Cu6 N102 105.00(18) . . ?
P6 Cu6 Br5 123.38(7) . . ?
Br6 Cu6 Br5 98.58(4) . . ?
N102 Cu6 Br5 104.1(2) . . ?
P6 Cu6 Cu5 140.93(8) . . ?
Br6 Cu6 Cu5 53.20(3) . . ?
N102 Cu6 Cu5 134.50(19) . . ?
Br5 Cu6 Cu5 52.29(3) . . ?
C82 P5 C91 104.5(4) . . ?
C82 P5 C88 104.4(4) . . ?
C91 P5 C88 106.4(4) . . ?
C82 P5 Cu5 105.9(3) . . ?
C91 P5 Cu5 117.7(3) . . ?
C88 P5 Cu5 116.5(3) . . ?
C102 P6 C111 104.0(4) . . ?
C102 P6 C108 103.1(4) . . ?
C111 P6 C108 107.2(4) . . ?
C102 P6 Cu6 103.9(3) . . ?
C111 P6 Cu6 116.2(3) . . ?
C108 P6 Cu6 120.3(3) . . ?
C85 N81 C82 109.2(7) . . ?
C85 N81 N82 127.3(7) . . ?
C82 N81 N82 123.2(7) . . ?
N81 N82 C86 110.6(7) . . ?
N81 N82 C87 109.4(7) . . ?
C86 N82 C87 109.6(8) . . ?
N81 N82 Cu5 108.0(5) . . ?
C86 N82 Cu5 107.7(6) . . ?
C87 N82 Cu5 111.5(5) . . ?
N81 C82 C83 107.5(7) . . ?
N81 C82 P5 120.5(6) . . ?
C83 C82 P5 131.9(7) . . ?
C82 C83 C84 106.9(7) . . ?
C82 C83 H83 126.5 . . ?
C84 C83 H83 126.5 . . ?
C85 C84 C83 108.5(8) . . ?
C85 C84 H84 125.8 . . ?
C83 C84 H84 125.8 . . ?
C84 C85 N81 107.8(7) . . ?
C84 C85 H85 126.1 . . ?
N81 C85 H85 126.1 . . ?
N82 C86 H86A 109.5 . . ?
N82 C86 H86B 109.5 . . ?
H86A C86 H86B 109.5 . . ?
N82 C86 H86C 109.5 . . ?
H86A C86 H86C 109.5 . . ?
H86B C86 H86C 109.5 . . ?
N82 C87 H87A 109.5 . . ?
N82 C87 H87B 109.5 . . ?
H87A C87 H87B 109.5 . . ?
N82 C87 H87C 109.5 . . ?
H87A C87 H87C 109.5 . . ?
H87B C87 H87C 109.5 . . ?
C90 C88 C89 112.1(9) . . ?
C90 C88 P5 114.4(6) . . ?
C89 C88 P5 108.2(6) . . ?
C90 C88 H88 107.2 . . ?
C89 C88 H88 107.2 . . ?
P5 C88 H88 107.2 . . ?
C88 C89 H89A 109.5 . . ?
C88 C89 H89B 109.5 . . ?
H89A C89 H89B 109.5 . . ?
C88 C89 H89C 109.5 . . ?
H89A C89 H89C 109.5 . . ?
H89B C89 H89C 109.5 . . ?
C88 C90 H90A 109.5 . . ?
C88 C90 H90B 109.5 . . ?
H90A C90 H90B 109.5 . . ?
C88 C90 H90C 109.5 . . ?
H90A C90 H90C 109.5 . . ?
H90B C90 H90C 109.5 . . ?
C92 C91 C93 112.1(8) . . ?
C92 C91 P5 109.7(6) . . ?
C93 C91 P5 109.1(5) . . ?
C92 C91 H91 108.6 . . ?
C93 C91 H91 108.6 . . ?
P5 C91 H91 108.6 . . ?
C91 C92 H92A 109.5 . . ?
C91 C92 H92B 109.5 . . ?
H92A C92 H92B 109.5 . . ?
C91 C92 H92C 109.5 . . ?
H92A C92 H92C 109.5 . . ?
H92B C92 H92C 109.5 . . ?
C91 C93 H93A 109.5 . . ?
C91 C93 H93B 109.5 . . ?
H93A C93 H93B 109.5 . . ?
C91 C93 H93C 109.5 . . ?
H93A C93 H93C 109.5 . . ?
H93B C93 H93C 109.5 . . ?
C105 N101 C102 111.6(8) . . ?
C105 N101 N102 126.3(8) . . ?
C102 N101 N102 121.5(7) . . ?
N101 N102 C106 108.2(7) . . ?
N101 N102 C107 108.4(7) . . ?
C106 N102 C107 113.1(9) . . ?
N101 N102 Cu6 107.7(5) . . ?
C106 N102 Cu6 111.0(6) . . ?
C107 N102 Cu6 108.2(6) . . ?
N101 C102 C103 105.6(8) . . ?
N101 C102 P6 121.6(6) . . ?
C103 C102 P6 132.5(8) . . ?
C102 C103 C104 106.9(9) . . ?
C102 C103 H103 126.5 . . ?
C104 C103 H103 126.5 . . ?
C105 C104 C103 109.5(9) . . ?
C105 C104 H104 125.3 . . ?
C103 C104 H104 125.3 . . ?
N101 C105 C104 106.5(10) . . ?
N101 C105 H105 126.8 . . ?
C104 C105 H105 126.8 . . ?
N102 C106 H10D 109.5 . . ?
N102 C106 H10E 109.5 . . ?
H10D C106 H10E 109.5 . . ?
N102 C106 H10F 109.5 . . ?
H10D C106 H10F 109.5 . . ?
H10E C106 H10F 109.5 . . ?
N102 C107 H10G 109.5 . . ?
N102 C107 H10H 109.5 . . ?
H10G C107 H10H 109.5 . . ?
N102 C107 H10I 109.5 . . ?
H10G C107 H10I 109.5 . . ?
H10H C107 H10I 109.5 . . ?
C110 C108 C109 110.9(8) . . ?
C110 C108 P6 109.8(6) . . ?
C109 C108 P6 107.2(7) . . ?
C110 C108 H108 109.7 . . ?
C109 C108 H108 109.7 . . ?
P6 C108 H108 109.7 . . ?
C108 C109 H10J 109.5 . . ?
C108 C109 H10K 109.5 . . ?
H10J C109 H10K 109.5 . . ?
C108 C109 H10L 109.5 . . ?
H10J C109 H10L 109.5 . . ?
H10K C109 H10L 109.5 . . ?
C108 C110 H11A 109.5 . . ?
C108 C110 H11B 109.5 . . ?
H11A C110 H11B 109.5 . . ?
C108 C110 H11C 109.5 . . ?
H11A C110 H11C 109.5 . . ?
H11B C110 H11C 109.5 . . ?
C112 C111 C113 109.3(8) . . ?
C112 C111 P6 116.4(7) . . ?
C113 C111 P6 109.2(7) . . ?
C112 C111 H111 107.2 . . ?
C113 C111 H111 107.2 . . ?
P6 C111 H111 107.2 . . ?
C111 C112 H11D 109.5 . . ?
C111 C112 H11E 109.5 . . ?
H11D C112 H11E 109.5 . . ?
C111 C112 H11F 109.5 . . ?
H11D C112 H11F 109.5 . . ?
H11E C112 H11F 109.5 . . ?
C111 C113 H11G 109.5 . . ?
C111 C113 H11H 109.5 . . ?
H11G C113 H11H 109.5 . . ?
C111 C113 H11I 109.5 . . ?
H11G C113 H11I 109.5 . . ?
H11H C113 H11I 109.5 . . ?

loop_
_geom_bond_atom_site_label_1
_geom_bond_atom_site_label_2
_geom_bond_distance
_geom_bond_site_symmetry_2
_geom_bond_publ_flag
Br1 Cu1 2.463(3) . ?
Br1 Cu2 2.464(3) . ?
Br2 Cu2 2.420(3) . ?
Br2 Cu1 2.422(3) . ?
Cu1 P1 2.208(3) . ?
Cu1 N2 2.457(8) . ?
Cu1 Cu2 2.892(2) . ?
Cu2 P2 2.212(3) . ?
Cu2 N22 2.672(9) . ?
Br1B Cu2B 2.462(10) . ?
Br1B Cu1B 2.462(10) . ?
Br2B Cu2B 2.401(10) . ?
Br2B Cu1B 2.430(10) . ?
Cu1B P1 2.013(13) . ?
Cu1B N2 2.599(17) . ?
Cu1B Cu2B 2.914(10) . ?
Cu2B P2 2.022(11) . ?
Cu2B N22 2.849(17) . ?
P1 C2 1.787(9) . ?
P1 C8 1.848(9) . ?
P1 C11 1.863(8) . ?
P2 C22 1.814(8) . ?
P2 C28 1.839(10) . ?
P2 C31 1.847(9) . ?
N1 C5 1.367(11) . ?
N1 C2 1.390(12) . ?
N1 N2 1.423(11) . ?
N2 C6 1.468(14) . ?
N2 C7 1.474(13) . ?
C2 C3 1.381(11) . ?
C3 C4 1.411(14) . ?
C3 H3 0.9500 . ?
C4 C5 1.385(16) . ?
C4 H4 0.9500 . ?
C5 H5 0.9500 . ?
C6 H6A 0.9800 . ?
C6 H6B 0.9800 . ?
C6 H6C 0.9800 . ?
C7 H7A 0.9800 . ?
C7 H7B 0.9800 . ?
C7 H7C 0.9800 . ?
C8 C10 1.511(14) . ?
C8 C9 1.533(13) . ?
C8 H8 1.0000 . ?
C9 H9A 0.9800 . ?
C9 H9B 0.9800 . ?
C9 H9C 0.9800 . ?
C10 H10A 0.9800 . ?
C10 H10B 0.9800 . ?
C10 H10C 0.9800 . ?
C11 C12 1.509(13) . ?
C11 C13 1.520(13) . ?
C11 H11 1.0000 . ?
C12 H12A 0.9800 . ?
C12 H12B 0.9800 . ?
C12 H12C 0.9800 . ?
C13 H13A 0.9800 . ?
C13 H13B 0.9800 . ?
C13 H13C 0.9800 . ?
N21 C25 1.375(11) . ?
N21 C22 1.379(11) . ?
N21 N22 1.423(10) . ?
N22 C27 1.469(12) . ?
N22 C26 1.480(15) . ?
C22 C23 1.385(11) . ?
C23 C24 1.413(12) . ?
C23 H23 0.9500 . ?
C24 C25 1.378(14) . ?
C24 H24 0.9500 . ?
C25 H25 0.9500 . ?
C26 H26A 0.9800 . ?
C26 H26B 0.9800 . ?
C26 H26C 0.9800 . ?
C27 H27A 0.9800 . ?
C27 H27B 0.9800 . ?
C27 H27C 0.9800 . ?
C28 C30 1.537(18) . ?
C28 C29 1.552(16) . ?
C28 H28 1.0000 . ?
C29 H29A 0.9800 . ?
C29 H29B 0.9800 . ?
C29 H29C 0.9800 . ?
C30 H30A 0.9800 . ?
C30 H30B 0.9800 . ?
C30 H30C 0.9800 . ?
C31 C33 1.528(13) . ?
C31 C32 1.543(12) . ?
C31 H31 1.0000 . ?
C32 H32A 0.9800 . ?
C32 H32B 0.9800 . ?
C32 H32C 0.9800 . ?
C33 H33A 0.9800 . ?
C33 H33B 0.9800 . ?
C33 H33C 0.9800 . ?
Br3 Cu4 2.4296(19) . ?
Br3 Cu3 2.469(2) . ?
Br4 Cu3 2.445(2) . ?
Br4 Cu4 2.4717(19) . ?
Cu3 P3 2.172(3) . ?
Cu3 N42 2.465(8) . ?
Cu3 Cu4 2.956(2) . ?
Cu4 P4 2.187(3) . ?
Cu4 N62 2.489(8) . ?
Br3B Cu3B 2.457(10) . ?
Br3B Cu4B 2.457(11) . ?
Br4B Cu4B 2.456(11) . ?
Br4B Cu3B 2.466(9) . ?
Cu3B P3 2.382(11) . ?
Cu3B N42 2.640(14) . ?
Cu3B Cu4B 2.947(10) . ?
Cu4B P4 2.168(15) . ?
Cu4B N62 2.296(19) . ?
P3 C42 1.805(9) . ?
P3 C48 1.829(10) . ?
P3 C51 1.849(9) . ?
P4 C62 1.789(8) . ?
P4 C68 1.851(9) . ?
P4 C71 1.857(8) . ?
N41 C42 1.380(12) . ?
N41 C45 1.391(11) . ?
N41 N42 1.420(10) . ?
N42 C47 1.448(15) . ?
N42 C46 1.474(13) . ?
C42 C43 1.368(12) . ?
C43 C44 1.428(15) . ?
C43 H43 0.9500 . ?
C44 C45 1.355(15) . ?
C44 H44 0.9500 . ?
C45 H45 0.9500 . ?
C46 H46A 0.9800 . ?
C46 H46B 0.9800 . ?
C46 H46C 0.9800 . ?
C47 H47A 0.9800 . ?
C47 H47B 0.9800 . ?
C47 H47C 0.9800 . ?
C48 C50 1.536(16) . ?
C48 C49 1.540(14) . ?
C48 H48 1.0000 . ?
C49 H49A 0.9800 . ?
C49 H49B 0.9800 . ?
C49 H49C 0.9800 . ?
C50 H50A 0.9800 . ?
C50 H50B 0.9800 . ?
C50 H50C 0.9800 . ?
C51 C52 1.516(14) . ?
C51 C53 1.535(13) . ?
C51 H51 1.0000 . ?
C52 H52A 0.9800 . ?
C52 H52B 0.9800 . ?
C52 H52C 0.9800 . ?
C53 H53A 0.9800 . ?
C53 H53B 0.9800 . ?
C53 H53C 0.9800 . ?
N61 C65 1.348(11) . ?
N61 C62 1.380(10) . ?
N61 N62 1.439(10) . ?
N62 C67 1.471(11) . ?
N62 C66 1.471(11) . ?
C62 C63 1.388(11) . ?
C63 C64 1.410(12) . ?
C63 H63 0.9500 . ?
C64 C65 1.366(13) . ?
C64 H64 0.9500 . ?
C65 H65 0.9500 . ?
C66 H66A 0.9800 . ?
C66 H66B 0.9800 . ?
C66 H66C 0.9800 . ?
C67 H67A 0.9800 . ?
C67 H67B 0.9800 . ?
C67 H67C 0.9800 . ?
C68 C69 1.520(13) . ?
C68 C70 1.540(13) . ?
C68 H68 1.0000 . ?
C69 H69A 0.9800 . ?
C69 H69B 0.9800 . ?
C69 H69C 0.9800 . ?
C70 H70A 0.9800 . ?
C70 H70B 0.9800 . ?
C70 H70C 0.9800 . ?
C71 C72 1.524(12) . ?
C71 C73 1.541(13) . ?
C71 H71 1.0000 . ?
C72 H72A 0.9800 . ?
C72 H72B 0.9800 . ?
C72 H72C 0.9800 . ?
C73 H73A 0.9800 . ?
C73 H73B 0.9800 . ?
C73 H73C 0.9800 . ?
Br5 Cu5 2.4364(12) . ?
Br5 Cu6 2.4643(12) . ?
Br6 Cu6 2.4419(13) . ?
Br6 Cu5 2.4678(13) . ?
Cu5 P5 2.189(2) . ?
Cu5 N82 2.523(7) . ?
Cu5 Cu6 2.9686(14) . ?
Cu6 P6 2.193(2) . ?
Cu6 N102 2.450(7) . ?
P5 C82 1.810(8) . ?
P5 C91 1.842(8) . ?
P5 C88 1.846(8) . ?
P6 C102 1.794(9) . ?
P6 C111 1.839(9) . ?
P6 C108 1.848(9) . ?
N81 C85 1.375(10) . ?
N81 C82 1.376(10) . ?
N81 N82 1.411(10) . ?
N82 C86 1.459(11) . ?
N82 C87 1.477(11) . ?
C82 C83 1.387(11) . ?
C83 C84 1.408(12) . ?
C83 H83 0.9500 . ?
C84 C85 1.360(13) . ?
C84 H84 0.9500 . ?
C85 H85 0.9500 . ?
C86 H86A 0.9800 . ?
C86 H86B 0.9800 . ?
C86 H86C 0.9800 . ?
C87 H87A 0.9800 . ?
C87 H87B 0.9800 . ?
C87 H87C 0.9800 . ?
C88 C90 1.525(12) . ?
C88 C89 1.533(14) . ?
C88 H88 1.0000 . ?
C89 H89A 0.9800 . ?
C89 H89B 0.9800 . ?
C89 H89C 0.9800 . ?
C90 H90A 0.9800 . ?
C90 H90B 0.9800 . ?
C90 H90C 0.9800 . ?
C91 C92 1.520(12) . ?
C91 C93 1.535(12) . ?
C91 H91 1.0000 . ?
C92 H92A 0.9800 . ?
C92 H92B 0.9800 . ?
C92 H92C 0.9800 . ?
C93 H93A 0.9800 . ?
C93 H93B 0.9800 . ?
C93 H93C 0.9800 . ?
N101 C105 1.361(12) . ?
N101 C102 1.388(12) . ?
N101 N102 1.452(11) . ?
N102 C106 1.457(14) . ?
N102 C107 1.478(12) . ?
C102 C103 1.401(12) . ?
C103 C104 1.410(15) . ?
C103 H103 0.9500 . ?
C104 C105 1.365(15) . ?
C104 H104 0.9500 . ?
C105 H105 0.9500 . ?
C106 H10D 0.9800 . ?
C106 H10E 0.9800 . ?
C106 H10F 0.9800 . ?
C107 H10G 0.9800 . ?
C107 H10H 0.9800 . ?
C107 H10I 0.9800 . ?
C108 C110 1.517(14) . ?
C108 C109 1.548(14) . ?
C108 H108 1.0000 . ?
C109 H10J 0.9800 . ?
C109 H10K 0.9800 . ?
C109 H10L 0.9800 . ?
C110 H11A 0.9800 . ?
C110 H11B 0.9800 . ?
C110 H11C 0.9800 . ?
C111 C112 1.536(13) . ?
C111 C113 1.541(13) . ?
C111 H111 1.0000 . ?
C112 H11D 0.9800 . ?
C112 H11E 0.9800 . ?
C112 H11F 0.9800 . ?
C113 H11G 0.9800 . ?
C113 H11H 0.9800 . ?
C113 H11I 0.9800 . ?

loop_
_geom_torsion_atom_site_label_1
_geom_torsion_atom_site_label_2
_geom_torsion_atom_site_label_3
_geom_torsion_atom_site_label_4
_geom_torsion
_geom_torsion_site_symmetry_1
_geom_torsion_site_symmetry_2
_geom_torsion_site_symmetry_3
_geom_torsion_site_symmetry_4
_geom_torsion_publ_flag
C5 N1 N2 C6 -65.8(12) . . . . ?
C2 N1 N2 C6 124.1(10) . . . . ?
C5 N1 N2 C7 57.7(13) . . . . ?
C2 N1 N2 C7 -112.5(10) . . . . ?
C5 N1 N2 Cu1 170.7(8) . . . . ?
C2 N1 N2 Cu1 0.5(10) . . . . ?
C5 N1 N2 Cu1B 176.6(9) . . . . ?
C2 N1 N2 Cu1B 6.5(10) . . . . ?
C5 N1 C2 C3 1.1(10) . . . . ?
N2 N1 C2 C3 172.7(8) . . . . ?
C5 N1 C2 P1 -178.4(7) . . . . ?
N2 N1 C2 P1 -6.8(12) . . . . ?
C8 P1 C2 C3 -45.8(10) . . . . ?
C11 P1 C2 C3 64.7(10) . . . . ?
Cu1B P1 C2 C3 -176.9(9) . . . . ?
Cu1 P1 C2 C3 -169.9(8) . . . . ?
C8 P1 C2 N1 133.6(7) . . . . ?
C11 P1 C2 N1 -115.9(7) . . . . ?
Cu1B P1 C2 N1 2.5(9) . . . . ?
Cu1 P1 C2 N1 9.4(7) . . . . ?
N1 C2 C3 C4 -1.1(10) . . . . ?
P1 C2 C3 C4 178.4(7) . . . . ?
C2 C3 C4 C5 0.6(11) . . . . ?
C2 N1 C5 C4 -0.8(11) . . . . ?
N2 N1 C5 C4 -172.0(9) . . . . ?
C3 C4 C5 N1 0.1(11) . . . . ?
C2 P1 C8 C10 178.4(8) . . . . ?
C11 P1 C8 C10 68.1(8) . . . . ?
Cu1B P1 C8 C10 -57.9(10) . . . . ?
Cu1 P1 C8 C10 -66.4(8) . . . . ?
C2 P1 C8 C9 -59.9(7) . . . . ?
C11 P1 C8 C9 -170.2(6) . . . . ?
Cu1B P1 C8 C9 63.8(8) . . . . ?
Cu1 P1 C8 C9 55.3(7) . . . . ?
C2 P1 C11 C12 -53.1(8) . . . . ?
C8 P1 C11 C12 55.5(8) . . . . ?
Cu1B P1 C11 C12 -171.6(8) . . . . ?
Cu1 P1 C11 C12 -170.0(6) . . . . ?
C2 P1 C11 C13 71.7(8) . . . . ?
C8 P1 C11 C13 -179.6(7) . . . . ?
Cu1B P1 C11 C13 -46.7(9) . . . . ?
Cu1 P1 C11 C13 -45.2(8) . . . . ?
C25 N21 N22 C27 68.7(11) . . . . ?
C22 N21 N22 C27 -117.5(9) . . . . ?
C25 N21 N22 C26 -55.1(12) . . . . ?
C22 N21 N22 C26 118.8(10) . . . . ?
C25 N21 N22 Cu2 -173.0(7) . . . . ?
C22 N21 N22 Cu2 0.8(9) . . . . ?
C25 N21 N22 Cu2B -178.9(7) . . . . ?
C22 N21 N22 Cu2B -5.1(9) . . . . ?
C25 N21 C22 C23 -0.7(9) . . . . ?
N22 N21 C22 C23 -175.4(7) . . . . ?
C25 N21 C22 P2 177.0(6) . . . . ?
N22 N21 C22 P2 2.2(10) . . . . ?
C28 P2 C22 N21 119.7(7) . . . . ?
C31 P2 C22 N21 -129.3(7) . . . . ?
Cu2B P2 C22 N21 3.8(8) . . . . ?
Cu2 P2 C22 N21 -4.5(7) . . . . ?
C28 P2 C22 C23 -63.3(9) . . . . ?
C31 P2 C22 C23 47.6(9) . . . . ?
Cu2B P2 C22 C23 -179.2(8) . . . . ?
Cu2 P2 C22 C23 172.4(7) . . . . ?
N21 C22 C23 C24 0.3(9) . . . . ?
P2 C22 C23 C24 -176.9(7) . . . . ?
C22 C23 C24 C25 0.1(10) . . . . ?
C22 N21 C25 C24 0.7(10) . . . . ?
N22 N21 C25 C24 175.3(8) . . . . ?
C23 C24 C25 N21 -0.5(10) . . . . ?
C22 P2 C28 C30 61.8(10) . . . . ?
C31 P2 C28 C30 -47.1(10) . . . . ?
Cu2B P2 C28 C30 -175.2(10) . . . . ?
Cu2 P2 C28 C30 -177.1(9) . . . . ?
C22 P2 C28 C29 -66.1(9) . . . . ?
C31 P2 C28 C29 -175.0(8) . . . . ?
Cu2B P2 C28 C29 57.0(9) . . . . ?
Cu2 P2 C28 C29 55.1(9) . . . . ?
C22 P2 C31 C33 65.9(7) . . . . ?
C28 P2 C31 C33 176.4(7) . . . . ?
Cu2B P2 C31 C33 -64.9(8) . . . . ?
Cu2 P2 C31 C33 -54.6(7) . . . . ?
C22 P2 C31 C32 -171.9(7) . . . . ?
C28 P2 C31 C32 -61.3(8) . . . . ?
Cu2B P2 C31 C32 57.4(9) . . . . ?
Cu2 P2 C31 C32 67.6(7) . . . . ?
C42 N41 N42 C47 124.7(9) . . . . ?
C45 N41 N42 C47 -63.2(11) . . . . ?
C42 N41 N42 C46 -110.9(10) . . . . ?
C45 N41 N42 C46 61.3(12) . . . . ?
C42 N41 N42 Cu3 3.3(10) . . . . ?
C45 N41 N42 Cu3 175.5(7) . . . . ?
C42 N41 N42 Cu3B -4.4(10) . . . . ?
C45 N41 N42 Cu3B 167.8(7) . . . . ?
C45 N41 C42 C43 -1.6(10) . . . . ?
N42 N41 C42 C43 171.7(8) . . . . ?
C45 N41 C42 P3 176.4(6) . . . . ?
N42 N41 C42 P3 -10.3(12) . . . . ?
C48 P3 C42 C43 -42.6(10) . . . . ?
C51 P3 C42 C43 68.4(10) . . . . ?
Cu3 P3 C42 C43 -171.1(9) . . . . ?
Cu3B P3 C42 C43 -162.7(9) . . . . ?
C48 P3 C42 N41 140.0(7) . . . . ?
C51 P3 C42 N41 -109.0(7) . . . . ?
Cu3 P3 C42 N41 11.5(8) . . . . ?
Cu3B P3 C42 N41 20.0(8) . . . . ?
N41 C42 C43 C44 1.1(10) . . . . ?
P3 C42 C43 C44 -176.6(7) . . . . ?
C42 C43 C44 C45 -0.2(10) . . . . ?
C43 C44 C45 N41 -0.7(10) . . . . ?
C42 N41 C45 C44 1.4(10) . . . . ?
N42 N41 C45 C44 -171.7(8) . . . . ?
C42 P3 C48 C50 176.2(8) . . . . ?
C51 P3 C48 C50 67.0(9) . . . . ?
Cu3 P3 C48 C50 -66.5(9) . . . . ?
Cu3B P3 C48 C50 -68.4(9) . . . . ?
C42 P3 C48 C49 -63.1(8) . . . . ?
C51 P3 C48 C49 -172.3(8) . . . . ?
Cu3 P3 C48 C49 54.2(9) . . . . ?
Cu3B P3 C48 C49 52.3(9) . . . . ?
C42 P3 C51 C52 -59.1(9) . . . . ?
C48 P3 C51 C52 50.3(10) . . . . ?
Cu3 P3 C51 C52 -172.5(8) . . . . ?
Cu3B P3 C51 C52 -178.6(8) . . . . ?
C42 P3 C51 C53 65.5(8) . . . . ?
C48 P3 C51 C53 174.8(7) . . . . ?
Cu3 P3 C51 C53 -48.0(8) . . . . ?
Cu3B P3 C51 C53 -54.1(9) . . . . ?
C65 N61 N62 C67 -60.6(10) . . . . ?
C62 N61 N62 C67 116.3(9) . . . . ?
C65 N61 N62 C66 62.0(10) . . . . ?
C62 N61 N62 C66 -121.0(8) . . . . ?
C65 N61 N62 Cu4B -168.0(8) . . . . ?
C62 N61 N62 Cu4B 8.9(10) . . . . ?
C65 N61 N62 Cu4 -176.6(6) . . . . ?
C62 N61 N62 Cu4 0.3(8) . . . . ?
C65 N61 C62 C63 2.4(9) . . . . ?
N62 N61 C62 C63 -174.9(7) . . . . ?
C65 N61 C62 P4 178.1(6) . . . . ?
N62 N61 C62 P4 0.7(10) . . . . ?
C68 P4 C62 N61 122.2(7) . . . . ?
C71 P4 C62 N61 -126.4(7) . . . . ?
Cu4B P4 C62 N61 -10.2(8) . . . . ?
Cu4 P4 C62 N61 -1.4(7) . . . . ?
C68 P4 C62 C63 -63.7(9) . . . . ?
C71 P4 C62 C63 47.8(9) . . . . ?
Cu4B P4 C62 C63 164.0(10) . . . . ?
Cu4 P4 C62 C63 172.7(8) . . . . ?
N61 C62 C63 C64 -1.7(9) . . . . ?
P4 C62 C63 C64 -176.5(7) . . . . ?
C62 C63 C64 C65 0.4(10) . . . . ?
C62 N61 C65 C64 -2.2(10) . . . . ?
N62 N61 C65 C64 175.0(7) . . . . ?
C63 C64 C65 N61 1.1(10) . . . . ?
C62 P4 C68 C69 66.3(8) . . . . ?
C71 P4 C68 C69 -43.6(8) . . . . ?
Cu4B P4 C68 C69 -178.8(8) . . . . ?
Cu4 P4 C68 C69 -177.0(6) . . . . ?
C62 P4 C68 C70 -60.4(7) . . . . ?
C71 P4 C68 C70 -170.3(7) . . . . ?
Cu4B P4 C68 C70 54.4(9) . . . . ?
Cu4 P4 C68 C70 56.2(7) . . . . ?
C62 P4 C71 C72 -177.4(6) . . . . ?
C68 P4 C71 C72 -67.1(7) . . . . ?
Cu4B P4 C71 C72 75.3(8) . . . . ?
Cu4 P4 C71 C72 65.6(7) . . . . ?
C62 P4 C71 C73 61.4(7) . . . . ?
C68 P4 C71 C73 171.7(6) . . . . ?
Cu4B P4 C71 C73 -45.9(9) . . . . ?
Cu4 P4 C71 C73 -55.6(7) . . . . ?
C85 N81 N82 C86 58.1(11) . . . . ?
C82 N81 N82 C86 -115.3(9) . . . . ?
C85 N81 N82 C87 -62.7(10) . . . . ?
C82 N81 N82 C87 123.8(8) . . . . ?
C85 N81 N82 Cu5 175.8(6) . . . . ?
C82 N81 N82 Cu5 2.3(9) . . . . ?
C85 N81 C82 C83 0.5(9) . . . . ?
N82 N81 C82 C83 175.0(7) . . . . ?
C85 N81 C82 P5 178.3(6) . . . . ?
N82 N81 C82 P5 -7.2(10) . . . . ?
C91 P5 C82 N81 133.1(6) . . . . ?
C88 P5 C82 N81 -115.4(7) . . . . ?
Cu5 P5 C82 N81 8.1(7) . . . . ?
C91 P5 C82 C83 -49.7(9) . . . . ?
C88 P5 C82 C83 61.8(9) . . . . ?
Cu5 P5 C82 C83 -174.6(7) . . . . ?
N81 C82 C83 C84 -0.7(9) . . . . ?
P5 C82 C83 C84 -178.2(6) . . . . ?
C82 C83 C84 C85 0.7(10) . . . . ?
C83 C84 C85 N81 -0.4(10) . . . . ?
C82 N81 C85 C84 -0.1(9) . . . . ?
N82 N81 C85 C84 -174.3(8) . . . . ?
C82 P5 C88 C90 -59.5(9) . . . . ?
C91 P5 C88 C90 50.6(9) . . . . ?
Cu5 P5 C88 C90 -175.9(7) . . . . ?
C82 P5 C88 C89 66.3(6) . . . . ?
C91 P5 C88 C89 176.5(6) . . . . ?
Cu5 P5 C88 C89 -50.0(7) . . . . ?
C82 P5 C91 C92 -60.3(7) . . . . ?
C88 P5 C91 C92 -170.3(6) . . . . ?
Cu5 P5 C91 C92 56.8(7) . . . . ?
C82 P5 C91 C93 176.6(6) . . . . ?
C88 P5 C91 C93 66.5(7) . . . . ?
Cu5 P5 C91 C93 -66.3(7) . . . . ?
C105 N101 N102 C106 62.1(12) . . . . ?
C102 N101 N102 C106 -127.8(9) . . . . ?
C105 N101 N102 C107 -61.0(12) . . . . ?
C102 N101 N102 C107 109.1(10) . . . . ?
C105 N101 N102 Cu6 -177.9(8) . . . . ?
C102 N101 N102 Cu6 -7.8(9) . . . . ?
C105 N101 C102 C103 -0.3(11) . . . . ?
N102 N101 C102 C103 -171.7(8) . . . . ?
C105 N101 C102 P6 -175.6(7) . . . . ?
N102 N101 C102 P6 12.9(11) . . . . ?
C111 P6 C102 N101 111.7(8) . . . . ?
C108 P6 C102 N101 -136.6(7) . . . . ?
Cu6 P6 C102 N101 -10.4(8) . . . . ?
C111 P6 C102 C103 -62.2(10) . . . . ?
C108 P6 C102 C103 49.5(10) . . . . ?
Cu6 P6 C102 C103 175.8(9) . . . . ?
N101 C102 C103 C104 0.1(11) . . . . ?
P6 C102 C103 C104 174.7(8) . . . . ?
C102 C103 C104 C105 0.1(12) . . . . ?
C102 N101 C105 C104 0.4(11) . . . . ?
N102 N101 C105 C104 171.3(8) . . . . ?
C103 C104 C105 N101 -0.3(12) . . . . ?
C102 P6 C108 C110 -177.5(7) . . . . ?
C111 P6 C108 C110 -68.1(8) . . . . ?
Cu6 P6 C108 C110 67.6(8) . . . . ?
C102 P6 C108 C109 62.0(7) . . . . ?
C111 P6 C108 C109 171.4(7) . . . . ?
Cu6 P6 C108 C109 -52.9(8) . . . . ?
C102 P6 C111 C112 65.4(9) . . . . ?
C108 P6 C111 C112 -43.4(9) . . . . ?
Cu6 P6 C111 C112 178.9(7) . . . . ?
C102 P6 C111 C113 -58.8(7) . . . . ?
C108 P6 C111 C113 -167.6(6) . . . . ?
Cu6 P6 C111 C113 54.7(7) . . . . ?
